data_4073382
loop_
_publ_author_name
'Zhang, Dao'

_publ_section_title
;
 Unexpected Binuclear Bis(phenolato) Titanium (IV) {[(L)Ti(Ph)]2(\m-OEt)2}
 Assisted by Carbon&#x2212;Oxygen Bond Cleavage and
 Alkali-Metal-Containing Titanium(III) Complexes [Ti(L)2&#x00B7;M(solv)2]
 (M = Li, Na, K; solv = THF, DME)
;
_journal_issue 16
_journal_name_full Organometallics
_journal_page_first 4072
_journal_paper_doi 10.1021/om700298f
_journal_volume 26
_journal_year 2007
_chemical_formula_moiety 'C25 H30 N3 O2 Ti '
_chemical_formula_sum 'C25 H30 N3 O2 Ti'
_chemical_formula_weight 452.43
_space_group_IT_number 14
_symmetry_cell_setting monoclinic
_symmetry_Int_Tables_number 14
_symmetry_space_group_name_Hall '-P 2yab'
_symmetry_space_group_name_H-M 'P 1 21/a 1'
_cell_angle_alpha 90
_cell_angle_beta 94.076(9)
_cell_angle_gamma 90
_cell_formula_units_Z 4
_cell_length_a 11.277(6)
_cell_length_b 17.830(8)
_cell_length_c 14.245(7)
_cell_measurement_reflns_used 3596
_cell_measurement_temperature 173.1
_cell_measurement_theta_max 27.5
_cell_measurement_theta_min 3.1
_cell_volume 2857(2)
_computing_cell_refinement CrystalClear
_computing_data_collection CrystalClear
_computing_data_reduction CrystalStructure
_computing_publication_material 'CrystalStructure Ver. 3.5.1'
_computing_structure_refinement CRYSTALS
_computing_structure_solution SIR97
_diffrn_detector_area_resol_mean 7.31
_diffrn_measured_fraction_theta_full 0.9430
_diffrn_measured_fraction_theta_max 0.9441
_diffrn_measurement_device_type 'Rigaku Saturn'
_diffrn_measurement_method \w
_diffrn_radiation_type 'Mo K\a'
_diffrn_radiation_wavelength 0.7107
_diffrn_reflns_av_R_equivalents 0.110
_diffrn_reflns_limit_h_max 14
_diffrn_reflns_limit_h_min -14
_diffrn_reflns_limit_k_max 18
_diffrn_reflns_limit_k_min -22
_diffrn_reflns_limit_l_max 18
_diffrn_reflns_limit_l_min -15
_diffrn_reflns_number 37954
_diffrn_reflns_theta_full 27.50
_diffrn_reflns_theta_max 27.48
_exptl_absorpt_coefficient_mu 0.321
_exptl_absorpt_correction_T_max 0.981
_exptl_absorpt_correction_T_min 0.844
_exptl_absorpt_correction_type multi-scan
_exptl_absorpt_process_details 'Jacobson, R. (1998) Private communication'
_exptl_crystal_colour red
_exptl_crystal_density_diffrn 1.052
_exptl_crystal_density_method 'not measured'
_exptl_crystal_description prism
_exptl_crystal_F_000 956.00
_exptl_crystal_size_max 0.12
_exptl_crystal_size_mid 0.08
_exptl_crystal_size_min 0.06
_refine_diff_density_max 2.78
_refine_diff_density_min -1.50
_refine_ls_extinction_method none
_refine_ls_goodness_of_fit_ref 1.000
_refine_ls_hydrogen_treatment refall
_refine_ls_number_parameters 356
_refine_ls_number_reflns 6234
_refine_ls_R_factor_gt 0.0670
_refine_ls_shift/su_max 0.0000
_refine_ls_structure_factor_coef Fsqd
_refine_ls_weighting_details 'w = 1/[0.8740\s(Fo^2^)]/(4Fo^2^)'
_refine_ls_weighting_scheme calc
_refine_ls_wR_factor_ref 0.1100
_reflns_number_gt 2100
_reflns_number_total 6416
_reflns_threshold_expression F^2^>2.0\s(F^2^)
_cod_data_source_file om700298f-file003.cif
_cod_data_source_block '__TiBPtBuMePh2(redPart)'
_cod_original_cell_volume 2857.0(23)
_cod_original_formula_sum 'C25 H30 N3 O2 Ti '
_cod_database_code 4073382

loop_
_symmetry_equiv_pos_as_xyz
x,y,z
-x,-y,-z
-x+1/2,y+1/2,-z
x+1/2,-y+1/2,z

loop_
_atom_site_label
_atom_site_type_symbol
_atom_site_fract_x
_atom_site_fract_y
_atom_site_fract_z
_atom_site_U_iso_or_equiv
_atom_site_adp_type
_atom_site_occupancy
_atom_site_symmetry_multiplicity
_atom_site_calc_flag
Ti(1) Ti 0.42223(9) 0.03948(5) 0.91286(7) 0.0237(3) Uani 1.00 1 d
O(1) O 0.3101(3) -0.0127(2) 0.8411(2) 0.0256(11) Uani 1.00 1 d
O(2) O 0.4840(3) 0.0820(2) 0.8112(2) 0.0246(10) Uani 1.00 1 d
O(3) O 0.5792(3) 0.0399(2) 0.9859(2) 0.0222(10) Uani 1.00 1 d
C(1) C 0.2974(5) -0.0710(3) 0.7790(3) 0.024(2) Uani 1.00 1 d
C(2) C 0.1817(5) -0.0954(3) 0.7469(4) 0.024(2) Uani 1.00 1 d
C(3) C 0.1765(5) -0.1589(3) 0.6895(4) 0.030(2) Uani 1.00 1 d
C(4) C 0.2754(5) -0.1968(3) 0.6640(4) 0.029(2) Uani 1.00 1 d
C(5) C 0.3860(5) -0.1694(2) 0.6918(3) 0.027(2) Uani 1.00 1 d
C(6) C 0.3995(5) -0.1054(2) 0.7495(3) 0.020(2) Uani 1.00 1 d
C(7) C 0.5222(4) -0.0732(2) 0.7711(3) 0.023(2) Uani 1.00 1 d
C(8) C 0.5531(5) -0.0083(3) 0.7066(4) 0.024(2) Uani 1.00 1 d
C(9) C 0.6084(4) -0.0248(3) 0.6269(4) 0.026(2) Uani 1.00 1 d
C(10) C 0.6372(4) 0.0310(3) 0.5636(4) 0.027(2) Uani 1.00 1 d
C(11) C 0.6042(5) 0.1038(3) 0.5843(4) 0.027(2) Uani 1.00 1 d
C(12) C 0.5502(5) 0.1242(3) 0.6635(4) 0.024(2) Uani 1.00 1 d
C(13) C 0.5271(5) 0.0661(3) 0.7284(4) 0.024(2) Uani 1.00 1 d
C(14) C 0.3339(5) 0.1274(3) 0.9745(4) 0.026(2) Uani 1.00 1 d
C(15) C 0.2129(5) 0.1378(3) 0.9634(4) 0.035(2) Uani 1.00 1 d
C(16) C 0.1540(5) 0.1902(3) 1.0161(4) 0.040(2) Uani 1.00 1 d
C(17) C 0.2202(6) 0.2339(3) 1.0809(4) 0.040(2) Uani 1.00 1 d
C(18) C 0.3431(5) 0.2271(3) 1.0906(4) 0.033(2) Uani 1.00 1 d
C(19) C 0.3978(5) 0.1746(3) 1.0376(4) 0.030(2) Uani 1.00 1 d
C(20) C 0.0724(5) -0.0524(3) 0.7700(4) 0.032(2) Uani 1.00 1 d
C(21) C 0.0574(5) -0.0499(3) 0.8758(4) 0.040(2) Uani 1.00 1 d
C(22) C -0.0442(5) -0.0885(3) 0.7244(4) 0.050(2) Uani 1.00 1 d
C(23) C 0.0767(5) 0.0279(2) 0.7310(4) 0.043(2) Uani 1.00 1 d
C(24) C 0.2620(5) -0.2674(2) 0.6049(4) 0.045(2) Uani 1.00 1 d
C(25) C 0.7025(5) 0.0111(3) 0.4788(4) 0.044(2) Uani 1.00 1 d
C(26) C 0.5058(5) 0.2044(3) 0.6798(4) 0.027(2) Uani 1.00 1 d
C(27) C 0.3710(5) 0.2033(3) 0.6849(4) 0.044(2) Uani 1.00 1 d
C(28) C 0.5628(5) 0.2376(2) 0.7723(4) 0.039(2) Uani 1.00 1 d
C(29) C 0.5355(5) 0.2575(2) 0.6010(4) 0.038(2) Uani 1.00 1 d
C(30) C 0.6744(5) 0.0906(3) 0.9687(4) 0.031(2) Uani 1.00 1 d
C(31) C 0.7611(5) 0.0578(3) 0.9044(4) 0.037(2) Uani 1.00 1 d
H(1) H 0.0990(5) -0.1775(3) 0.6663(4) 0.036(2) Uiso 1.00 1 c
H(2) H 0.4565(5) -0.1953(2) 0.6736(3) 0.033(2) Uiso 1.00 1 c
H(3) H 0.5264(4) -0.0549(2) 0.8354(3) 0.027(2) Uiso 1.00 1 c
H(4) H 0.5797(4) -0.1132(2) 0.7657(3) 0.028(2) Uiso 1.00 1 c
H(5) H 0.6281(4) -0.0765(3) 0.6134(4) 0.031(2) Uiso 1.00 1 c
H(6) H 0.6222(5) 0.1430(3) 0.5403(4) 0.033(2) Uiso 1.00 1 c
H(7) H 0.1673(5) 0.1082(3) 0.9165(4) 0.042(2) Uiso 1.00 1 c
H(8) H 0.0681(5) 0.1948(3) 1.0092(4) 0.048(2) Uiso 1.00 1 c
H(9) H 0.1810(6) 0.2701(3) 1.1191(4) 0.048(2) Uiso 1.00 1 c
H(10) H 0.3898(5) 0.2600(3) 1.1329(4) 0.039(2) Uiso 1.00 1 c
H(11) H 0.4834(5) 0.1685(3) 1.0461(4) 0.036(2) Uiso 1.00 1 c
H(12) H 0.1278(5) -0.0276(3) 0.9074(4) 0.048(2) Uiso 1.00 1 c
H(13) H -0.0119(5) -0.0204(3) 0.8886(4) 0.048(2) Uiso 1.00 1 c
H(14) H 0.0479(5) -0.1006(3) 0.8986(4) 0.048(2) Uiso 1.00 1 c
H(15) H -0.1132(5) -0.0594(3) 0.7390(4) 0.059(2) Uiso 1.00 1 c
H(16) H -0.0387(5) -0.0897(3) 0.6568(4) 0.059(2) Uiso 1.00 1 c
H(17) H -0.0518(5) -0.1393(3) 0.7478(4) 0.059(2) Uiso 1.00 1 c
H(18) H 0.1468(5) 0.0532(2) 0.7587(4) 0.051(2) Uiso 1.00 1 c
H(19) H 0.0808(5) 0.0252(2) 0.6633(4) 0.051(2) Uiso 1.00 1 c
H(20) H 0.0062(5) 0.0556(2) 0.7454(4) 0.051(2) Uiso 1.00 1 c
H(21) H 0.1784(5) -0.2783(2) 0.5908(4) 0.055(2) Uiso 1.00 1 c
H(22) H 0.3004(5) -0.2606(2) 0.5466(4) 0.055(2) Uiso 1.00 1 c
H(23) H 0.2992(5) -0.3088(2) 0.6400(4) 0.055(2) Uiso 1.00 1 c
H(24) H 0.7161(5) -0.0426(3) 0.4771(4) 0.054(2) Uiso 1.00 1 c
H(25) H 0.6551(5) 0.0263(3) 0.4226(4) 0.054(2) Uiso 1.00 1 c
H(26) H 0.7782(5) 0.0372(3) 0.4817(4) 0.054(2) Uiso 1.00 1 c
H(27) H 0.3424(5) 0.2537(3) 0.6952(4) 0.053(2) Uiso 1.00 1 c
H(28) H 0.3365(5) 0.1846(3) 0.6251(4) 0.053(2) Uiso 1.00 1 c
H(29) H 0.3482(5) 0.1708(3) 0.7352(4) 0.053(2) Uiso 1.00 1 c
H(30) H 0.5467(5) 0.2056(2) 0.8251(4) 0.048(2) Uiso 1.00 1 c
H(31) H 0.6479(5) 0.2404(2) 0.7669(4) 0.048(2) Uiso 1.00 1 c
H(32) H 0.5318(5) 0.2874(2) 0.7825(4) 0.048(2) Uiso 1.00 1 c
H(33) H 0.6210(5) 0.2598(2) 0.5970(4) 0.045(2) Uiso 1.00 1 c
H(34) H 0.4985(5) 0.2383(2) 0.5423(4) 0.045(2) Uiso 1.00 1 c
H(35) H 0.5053(5) 0.3073(2) 0.6125(4) 0.045(2) Uiso 1.00 1 c
H(36) H 0.6416(5) 0.1364(3) 0.9409(4) 0.038(2) Uiso 1.00 1 c
H(37) H 0.7168(5) 0.1020(3) 1.0287(4) 0.038(2) Uiso 1.00 1 c
H(38) H 0.7937(5) 0.0118(3) 0.9318(4) 0.045(2) Uiso 1.00 1 c
H(39) H 0.7192(5) 0.0469(3) 0.8441(4) 0.045(2) Uiso 1.00 1 c
H(40) H 0.8250(5) 0.0929(3) 0.8956(4) 0.045(2) Uiso 1.00 1 c

loop_
_atom_site_aniso_label
_atom_site_aniso_U_11
_atom_site_aniso_U_22
_atom_site_aniso_U_33
_atom_site_aniso_U_12
_atom_site_aniso_U_13
_atom_site_aniso_U_23
Ti(1) 0.0221(6) 0.0255(5) 0.0242(6) 0.0004(5) 0.0055(4) -0.0013(5)
O(1) 0.022(2) 0.027(2) 0.028(2) 0.001(2) 0.002(2) -0.005(2)
O(2) 0.030(2) 0.022(2) 0.022(2) 0.005(2) 0.006(2) 0.003(2)
O(3) 0.018(2) 0.020(2) 0.029(2) -0.000(2) 0.006(2) -0.003(2)
C(1) 0.032(4) 0.023(3) 0.017(3) -0.003(3) 0.010(3) 0.001(2)
C(2) 0.021(4) 0.021(3) 0.029(3) -0.007(2) 0.003(3) 0.000(3)
C(3) 0.039(4) 0.026(3) 0.026(4) -0.016(3) -0.003(3) 0.001(3)
C(4) 0.038(4) 0.021(3) 0.027(4) -0.004(3) -0.000(3) 0.002(3)
C(5) 0.035(4) 0.025(3) 0.022(3) 0.002(3) 0.009(3) 0.010(3)
C(6) 0.027(4) 0.018(3) 0.015(3) 0.004(2) -0.001(3) 0.006(2)
C(7) 0.024(3) 0.020(3) 0.026(3) 0.007(2) 0.006(3) -0.004(2)
C(8) 0.019(3) 0.030(3) 0.023(3) 0.001(2) 0.004(3) 0.003(3)
C(9) 0.022(3) 0.022(3) 0.035(4) 0.004(2) 0.001(3) -0.003(3)
C(10) 0.026(3) 0.032(3) 0.023(3) 0.002(3) 0.001(3) 0.004(3)
C(11) 0.030(4) 0.030(3) 0.022(3) -0.007(3) 0.006(3) 0.005(3)
C(12) 0.022(3) 0.024(3) 0.025(3) -0.003(2) -0.001(3) 0.002(3)
C(13) 0.018(3) 0.033(3) 0.022(3) 0.003(2) 0.001(3) 0.001(3)
C(14) 0.030(4) 0.022(3) 0.026(3) 0.006(3) 0.001(3) 0.007(3)
C(15) 0.043(4) 0.023(3) 0.040(4) 0.001(3) 0.001(3) 0.000(3)
C(16) 0.028(4) 0.036(3) 0.056(5) 0.009(3) 0.006(3) 0.002(3)
C(17) 0.060(5) 0.029(3) 0.031(4) 0.016(3) 0.017(4) 0.006(3)
C(18) 0.048(5) 0.020(3) 0.030(4) 0.003(3) 0.004(3) -0.005(3)
C(19) 0.029(4) 0.027(3) 0.034(4) 0.002(3) -0.001(3) 0.010(3)
C(20) 0.025(4) 0.030(3) 0.039(4) -0.004(3) -0.001(3) -0.001(3)
C(21) 0.035(4) 0.040(3) 0.046(4) 0.005(3) 0.007(3) -0.006(3)
C(22) 0.033(4) 0.052(4) 0.061(5) 0.003(3) -0.014(4) -0.005(3)
C(23) 0.042(4) 0.038(3) 0.048(4) 0.004(3) -0.005(3) 0.006(3)
C(24) 0.068(5) 0.028(3) 0.041(4) -0.014(3) 0.007(4) -0.010(3)
C(25) 0.046(5) 0.050(4) 0.036(4) 0.001(3) 0.016(3) -0.006(3)
C(26) 0.030(4) 0.023(3) 0.028(4) -0.001(3) 0.003(3) 0.005(3)
C(27) 0.044(5) 0.034(3) 0.054(5) 0.007(3) 0.007(4) 0.013(3)
C(28) 0.057(5) 0.022(3) 0.039(4) -0.005(3) 0.008(4) 0.007(3)
C(29) 0.041(4) 0.030(3) 0.042(4) -0.002(3) -0.003(3) 0.014(3)
C(30) 0.029(4) 0.035(3) 0.031(4) -0.005(3) 0.007(3) 0.005(3)
C(31) 0.030(4) 0.056(4) 0.027(4) -0.004(3) 0.007(3) 0.004(3)

loop_
_atom_type_symbol
_atom_type_description
_atom_type_scat_dispersion_real
_atom_type_scat_dispersion_imag
_atom_type_scat_source
C C 0.003 0.002
;
International Tables for Crystallography
(1992, Vol. C, Tables 4.2.6.8 and 6.1.1.4)
;
H H 0.000 0.000
;
International Tables for Crystallography
(1992, Vol. C, Table 6.1.1.4)
;
N N 0.006 0.003
;
International Tables for Crystallography
(1992, Vol. C, Tables 4.2.6.8 and 6.1.1.4)
;
O O 0.011 0.006
;
International Tables for Crystallography
(1992, Vol. C, Tables 4.2.6.8 and 6.1.1.4)
;
Ti Ti 0.278 0.446
;
International Tables for Crystallography
(1992, Vol. C, Tables 4.2.6.8 and 6.1.1.4)
;

loop_
_geom_angle_atom_site_label_1
_geom_angle_atom_site_label_2
_geom_angle_atom_site_label_3
_geom_angle
_geom_angle_publ_flag
O(1) Ti(1) O(2) 93.2(1) yes
O(1) Ti(1) O(3) 148.3(1) yes
O(1) Ti(1) C(14) 106.7(2) yes
O(2) Ti(1) O(3) 92.2(1) yes
O(2) Ti(1) C(14) 104.1(2) yes
O(3) Ti(1) C(14) 102.2(2) yes
C(1) O(1) Ti(1) 142.0(3) yes
C(13) O(2) Ti(1) 142.9(3) yes
C(30) O(3) Ti(1) 124.1(3) yes
C(2) C(1) C(6) 121.9(4) yes
C(2) C(1) O(1) 119.6(5) yes
C(6) C(1) O(1) 118.6(4) yes
C(3) C(2) C(20) 122.6(5) yes
C(3) C(2) C(1) 115.9(5) yes
C(20) C(2) C(1) 121.4(4) yes
C(4) C(3) H(1) 118.0(5) no
C(4) C(3) C(2) 123.5(5) yes
H(1) C(3) C(2) 118.5(6) no
C(5) C(4) C(24) 120.6(5) yes
C(5) C(4) C(3) 119.1(4) yes
C(24) C(4) C(3) 120.3(5) yes
C(6) C(5) H(2) 119.0(6) no
C(6) C(5) C(4) 121.0(5) yes
H(2) C(5) C(4) 119.9(5) no
C(7) C(6) C(1) 122.4(4) yes
C(7) C(6) C(5) 119.1(5) yes
C(1) C(6) C(5) 118.3(5) yes
C(8) C(7) H(3) 108.3(5) no
C(8) C(7) H(4) 109.0(5) no
C(8) C(7) C(6) 114.2(4) yes
H(3) C(7) H(4) 109.5(6) no
H(3) C(7) C(6) 107.7(5) no
H(4) C(7) C(6) 108.2(5) no
C(9) C(8) C(13) 120.3(4) yes
C(9) C(8) C(7) 118.2(4) yes
C(13) C(8) C(7) 121.5(4) yes
C(10) C(9) H(5) 118.8(6) no
C(10) C(9) C(8) 121.6(4) yes
H(5) C(9) C(8) 119.6(6) no
C(11) C(10) C(25) 123.1(5) yes
C(11) C(10) C(9) 116.8(5) yes
C(25) C(10) C(9) 120.1(4) yes
C(12) C(11) H(6) 118.0(6) no
C(12) C(11) C(10) 124.4(5) yes
H(6) C(11) C(10) 117.6(6) no
C(13) C(12) C(26) 120.1(5) yes
C(13) C(12) C(11) 117.1(4) yes
C(26) C(12) C(11) 122.7(4) yes
O(2) C(13) C(8) 119.5(4) yes
O(2) C(13) C(12) 120.8(4) yes
C(8) C(13) C(12) 119.6(5) yes
C(15) C(14) C(19) 117.2(5) yes
C(15) C(14) Ti(1) 123.6(4) yes
C(19) C(14) Ti(1) 119.0(4) yes
C(16) C(15) H(7) 119.1(7) no
C(16) C(15) C(14) 122.3(5) yes
H(7) C(15) C(14) 118.6(6) no
C(17) C(16) H(8) 120.4(6) no
C(17) C(16) C(15) 118.7(5) yes
H(8) C(16) C(15) 120.8(6) no
C(18) C(17) H(9) 119.7(6) no
C(18) C(17) C(16) 120.2(5) yes
H(9) C(17) C(16) 120.1(7) no
C(19) C(18) H(10) 120.6(6) no
C(19) C(18) C(17) 119.3(5) yes
H(10) C(18) C(17) 120.1(6) no
H(11) C(19) C(14) 118.6(6) no
H(11) C(19) C(18) 119.2(6) no
C(14) C(19) C(18) 122.2(5) yes
C(21) C(20) C(22) 105.8(4) yes
C(21) C(20) C(23) 109.7(4) yes
C(21) C(20) C(2) 112.3(4) yes
C(22) C(20) C(23) 106.3(4) yes
C(22) C(20) C(2) 112.2(4) yes
C(23) C(20) C(2) 110.3(4) yes
H(12) C(21) H(13) 109.5(6) no
H(12) C(21) H(14) 109.5(6) no
H(12) C(21) C(20) 109.0(6) no
H(13) C(21) H(14) 109.5(7) no
H(13) C(21) C(20) 110.4(5) no
H(14) C(21) C(20) 109.0(5) no
H(15) C(22) H(16) 109.5(7) no
H(15) C(22) H(17) 109.5(7) no
H(15) C(22) C(20) 110.8(5) no
H(16) C(22) H(17) 109.5(7) no
H(16) C(22) C(20) 108.1(6) no
H(17) C(22) C(20) 109.5(6) no
H(18) C(23) H(19) 109.5(7) no
H(18) C(23) H(20) 109.5(6) no
H(18) C(23) C(20) 109.4(5) no
H(19) C(23) H(20) 109.5(6) no
H(19) C(23) C(20) 108.5(5) no
H(20) C(23) C(20) 110.5(5) no
H(21) C(24) H(22) 109.5(7) no
H(21) C(24) H(23) 109.5(6) no
H(21) C(24) C(4) 109.7(5) no
H(22) C(24) H(23) 109.5(7) no
H(22) C(24) C(4) 109.9(5) no
H(23) C(24) C(4) 108.8(5) no
H(24) C(25) H(25) 109.5(6) no
H(24) C(25) H(26) 109.5(7) no
H(24) C(25) C(10) 109.9(6) no
H(25) C(25) H(26) 109.5(7) no
H(25) C(25) C(10) 109.0(6) no
H(26) C(25) C(10) 109.5(5) no
C(27) C(26) C(28) 108.7(4) yes
C(27) C(26) C(29) 108.3(4) yes
C(27) C(26) C(12) 109.3(4) yes
C(28) C(26) C(29) 106.9(4) yes
C(28) C(26) C(12) 111.5(4) yes
C(29) C(26) C(12) 112.0(4) yes
H(27) C(27) H(28) 109.5(7) no
H(27) C(27) H(29) 109.5(7) no
H(27) C(27) C(26) 109.8(5) no
H(28) C(27) H(29) 109.5(6) no
H(28) C(27) C(26) 107.5(6) no
H(29) C(27) C(26) 111.1(6) no
H(30) C(28) H(31) 109.5(6) no
H(30) C(28) H(32) 109.5(7) no
H(30) C(28) C(26) 110.3(5) no
H(31) C(28) H(32) 109.5(6) no
H(31) C(28) C(26) 107.8(5) no
H(32) C(28) C(26) 110.3(5) no
H(33) C(29) H(34) 109.5(7) no
H(33) C(29) H(35) 109.5(6) no
H(33) C(29) C(26) 110.0(5) no
H(34) C(29) H(35) 109.5(6) no
H(34) C(29) C(26) 108.2(5) no
H(35) C(29) C(26) 110.2(6) no
C(31) C(30) H(36) 109.0(6) no
C(31) C(30) H(37) 108.5(6) no
C(31) C(30) O(3) 112.6(4) yes
H(36) C(30) H(37) 109.5(6) no
H(36) C(30) O(3) 109.3(6) no
H(37) C(30) O(3) 108.0(5) no
H(38) C(31) H(39) 109.5(6) no
H(38) C(31) H(40) 109.5(7) no
H(38) C(31) C(30) 109.2(5) no
H(39) C(31) H(40) 109.5(6) no
H(39) C(31) C(30) 108.7(6) no
H(40) C(31) C(30) 110.4(5) no

loop_
_geom_bond_atom_site_label_1
_geom_bond_atom_site_label_2
_geom_bond_distance
_geom_bond_publ_flag
Ti(1) O(1) 1.823(3) yes
Ti(1) O(2) 1.817(4) yes
Ti(1) O(3) 1.989(3) yes
Ti(1) C(14) 2.085(5) yes
O(1) C(1) 1.367(5) yes
O(2) C(13) 1.338(6) yes
O(3) C(30) 1.438(6) yes
C(1) C(2) 1.419(7) yes
C(1) C(6) 1.396(7) yes
C(2) C(3) 1.397(7) yes
C(2) C(20) 1.507(7) yes
C(3) C(4) 1.375(8) yes
C(3) H(1) 0.970(8) no
C(4) C(5) 1.372(8) yes
C(4) C(24) 1.516(7) yes
C(5) C(6) 1.408(6) yes
C(5) H(2) 0.970(7) no
C(6) C(7) 1.509(7) yes
C(7) C(8) 1.533(7) yes
C(7) H(3) 0.970(7) no
C(7) H(4) 0.970(6) no
C(8) C(9) 1.367(7) yes
C(8) C(13) 1.398(7) yes
C(9) C(10) 1.396(7) yes
C(9) H(5) 0.970(7) no
C(10) C(11) 1.389(7) yes
C(10) C(25) 1.501(8) yes
C(11) C(12) 1.368(7) yes
C(11) H(6) 0.970(7) no
C(12) C(13) 1.424(7) yes
C(12) C(26) 1.538(7) yes
C(14) C(15) 1.376(8) yes
C(14) C(19) 1.393(7) yes
C(15) C(16) 1.395(8) yes
C(15) H(7) 0.970(7) no
C(16) C(17) 1.385(8) yes
C(16) H(8) 0.970(8) no
C(17) C(18) 1.388(8) yes
C(17) H(9) 0.970(8) no
C(18) C(19) 1.376(7) yes
C(18) H(10) 0.970(7) no
C(19) H(11) 0.970(8) no
C(20) C(21) 1.529(8) yes
C(20) C(22) 1.563(7) yes
C(20) C(23) 1.538(6) yes
C(21) H(12) 0.970(7) no
C(21) H(13) 0.970(7) no
C(21) H(14) 0.970(6) no
C(22) H(15) 0.970(8) no
C(22) H(16) 0.970(8) no
C(22) H(17) 0.970(7) no
C(23) H(18) 0.970(7) no
C(23) H(19) 0.970(7) no
C(23) H(20) 0.970(7) no
C(24) H(21) 0.970(8) no
C(24) H(22) 0.970(8) no
C(24) H(23) 0.970(7) no
C(25) H(24) 0.970(7) no
C(25) H(25) 0.970(7) no
C(25) H(26) 0.970(8) no
C(26) C(27) 1.527(8) yes
C(26) C(28) 1.542(7) yes
C(26) C(29) 1.524(7) yes
C(27) H(27) 0.970(7) no
C(27) H(28) 0.970(8) no
C(27) H(29) 0.970(8) no
C(28) H(30) 0.970(7) no
C(28) H(31) 0.970(8) no
C(28) H(32) 0.970(6) no
C(29) H(33) 0.970(7) no
C(29) H(34) 0.970(7) no
C(29) H(35) 0.970(6) no
C(30) C(31) 1.504(8) yes
C(30) H(36) 0.970(7) no
C(30) H(37) 0.970(7) no
C(31) H(38) 0.970(7) no
C(31) H(39) 0.970(7) no
C(31) H(40) 0.970(7) no

loop_
_geom_contact_atom_site_label_1
_geom_contact_atom_site_label_2
_geom_contact_distance
_geom_contact_publ_flag
_geom_contact_site_symmetry_2
Ti(1) C(1) 3.020(5) yes 55501
Ti(1) C(6) 3.474(5) yes 55501
Ti(1) C(7) 3.116(5) yes 55501
Ti(1) C(8) 3.486(5) yes 55501
Ti(1) C(13) 2.995(5) yes 55501
Ti(1) C(15) 3.068(6) yes 55501
Ti(1) C(19) 3.017(5) yes 55501
Ti(1) C(30) 3.038(5) yes 55501
Ti(1) H(3) 2.370(5) no 55501
Ti(1) H(7) 3.129(6) no 55501
Ti(1) H(11) 3.031(5) no 55501
Ti(1) H(12) 3.525(5) no 55501
Ti(1) H(29) 3.504(5) no 55501
Ti(1) H(30) 3.544(5) no 55501
Ti(1) H(36) 3.021(5) no 55501
Ti(1) H(39) 3.559(5) no 55501
O(1) O(2) 2.645(4) yes 55501
O(1) C(2) 2.407(6) yes 55501
O(1) C(6) 2.375(6) yes 55501
O(1) C(7) 2.867(6) yes 55501
O(1) C(8) 3.455(6) yes 55501
O(1) C(13) 3.332(6) yes 55501
O(1) C(14) 3.138(6) yes 55501
O(1) C(15) 3.422(6) yes 55501
O(1) C(20) 2.886(6) yes 55501
O(1) C(21) 3.001(6) yes 55501
O(1) C(23) 3.054(6) yes 55501
O(1) H(3) 2.560(6) no 55501
O(1) H(7) 2.939(6) no 55501
O(1) H(12) 2.338(6) no 55501
O(1) H(14) 3.495(6) no 55501
O(1) H(18) 2.417(6) no 55501
O(1) H(19) 3.554(6) no 55501
O(2) O(1) 2.645(4) yes 55501
O(2) O(3) 2.744(4) yes 55501
O(2) C(1) 3.456(6) yes 55501
O(2) C(6) 3.568(5) yes 55501
O(2) C(7) 2.865(5) yes 55501
O(2) C(8) 2.363(6) yes 55501
O(2) C(12) 2.403(6) yes 55501
O(2) C(14) 3.080(7) yes 55501
O(2) C(26) 2.896(6) yes 55501
O(2) C(27) 3.034(6) yes 55501
O(2) C(28) 2.976(5) yes 55501
O(2) C(30) 2.997(6) yes 55501
O(2) C(31) 3.335(6) yes 55501
O(2) H(3) 2.507(5) no 55501
O(2) H(28) 3.537(6) no 55501
O(2) H(29) 2.405(6) no 55501
O(2) H(30) 2.319(5) no 55501
O(2) H(31) 3.458(6) no 55501
O(2) H(36) 2.654(6) no 55501
O(2) H(39) 2.734(6) no 55501
O(3) O(2) 2.744(4) yes 55501
O(3) C(14) 3.171(6) yes 55501
O(3) C(19) 3.272(6) yes 55501
O(3) C(31) 2.447(6) yes 55501
O(3) H(3) 2.761(5) no 55501
O(3) H(11) 2.701(6) no 55501
O(3) H(36) 1.983(6) no 55501
O(3) H(37) 1.967(6) no 55501
O(3) H(38) 2.638(6) no 55501
O(3) H(39) 2.653(6) no 55501
O(3) H(40) 3.277(6) no 55501
C(1) Ti(1) 3.020(5) yes 55501
C(1) O(2) 3.456(6) yes 55501
C(1) C(3) 2.386(7) yes 55501
C(1) C(4) 2.778(7) yes 55501
C(1) C(5) 2.407(7) yes 55501
C(1) C(7) 2.546(8) yes 55501
C(1) C(8) 3.325(8) yes 55501
C(1) C(20) 2.552(8) yes 55501
C(1) C(21) 3.146(8) yes 55501
C(1) C(23) 3.087(7) yes 55501
C(1) H(1) 3.268(7) no 55501
C(1) H(2) 3.281(7) no 55501
C(1) H(3) 2.666(7) no 55501
C(1) H(4) 3.290(7) no 55501
C(1) H(12) 2.846(8) no 55501
C(1) H(14) 3.432(8) no 55501
C(1) H(18) 2.793(7) no 55501
C(1) H(19) 3.324(7) no 55501
C(1) H(25) 3.064(7) no 65603
C(2) O(1) 2.407(6) yes 55501
C(2) C(4) 2.442(7) yes 55501
C(2) C(5) 2.815(7) yes 55501
C(2) C(6) 2.460(7) yes 55501
C(2) C(21) 2.521(7) yes 55501
C(2) C(22) 2.548(8) yes 55501
C(2) C(23) 2.499(6) yes 55501
C(2) H(1) 2.045(7) no 55501
C(2) H(12) 2.693(7) no 55501
C(2) H(13) 3.355(7) no 55501
C(2) H(14) 2.723(8) no 55501
C(2) H(15) 3.381(8) no 55501
C(2) H(16) 2.717(7) no 55501
C(2) H(17) 2.748(8) no 55501
C(2) H(18) 2.685(6) no 55501
C(2) H(19) 2.672(6) no 55501
C(2) H(20) 3.339(7) no 55501
C(2) H(25) 3.372(8) no 65603
C(2) H(26) 3.478(7) no 65603
C(3) C(1) 2.386(7) yes 55501
C(3) C(5) 2.369(8) yes 55501
C(3) C(6) 2.768(7) yes 55501
C(3) C(20) 2.547(7) yes 55501
C(3) C(22) 2.862(8) yes 55501
C(3) C(23) 3.578(6) yes 55501
C(3) C(24) 2.508(7) yes 55501
C(3) H(2) 3.247(8) no 55501
C(3) H(14) 3.560(7) no 55501
C(3) H(16) 2.732(8) no 55501
C(3) H(17) 2.783(8) no 55501
C(3) H(19) 3.467(6) no 55501
C(3) H(21) 2.551(7) no 55501
C(3) H(22) 3.128(7) no 55501
C(3) H(23) 3.113(7) no 55501
C(3) H(25) 3.490(7) no 65603
C(3) H(26) 3.331(7) no 65603
C(4) C(1) 2.778(7) yes 55501
C(4) C(2) 2.442(7) yes 55501
C(4) C(6) 2.420(7) yes 55501
C(4) H(1) 2.021(8) no 55501
C(4) H(2) 2.037(8) no 55501
C(4) H(6) 3.347(8) no 65603
C(4) H(21) 2.057(7) no 55501
C(4) H(22) 2.059(7) no 55501
C(4) H(23) 2.046(6) no 55501
C(4) H(25) 3.395(7) no 65603
C(4) H(26) 3.550(7) no 65603
C(5) C(1) 2.407(7) yes 55501
C(5) C(2) 2.815(7) yes 55501
C(5) C(3) 2.369(8) yes 55501
C(5) C(7) 2.515(7) yes 55501
C(5) C(8) 3.434(7) yes 55501
C(5) C(24) 2.509(7) yes 55501
C(5) H(1) 3.235(8) no 55501
C(5) H(3) 3.224(6) no 55501
C(5) H(4) 2.560(7) no 55501
C(5) H(5) 3.447(7) no 55501
C(5) H(6) 3.334(7) no 65603
C(5) H(17) 3.562(7) no 54504
C(5) H(21) 3.293(7) no 55501
C(5) H(22) 2.752(7) no 55501
C(5) H(23) 2.753(6) no 55501
C(5) H(25) 3.045(7) no 65603
C(6) Ti(1) 3.474(5) yes 55501
C(6) O(1) 2.375(6) yes 55501
C(6) O(2) 3.568(5) yes 55501
C(6) C(2) 2.460(7) yes 55501
C(6) C(3) 2.768(7) yes 55501
C(6) C(4) 2.420(7) yes 55501
C(6) C(8) 2.554(7) yes 55501
C(6) C(9) 3.355(7) yes 55501
C(6) C(13) 3.402(7) yes 55501
C(6) H(2) 2.061(7) no 55501
C(6) H(3) 2.027(7) no 55501
C(6) H(4) 2.033(7) no 55501
C(6) H(5) 3.375(7) no 55501
C(6) H(25) 2.857(7) no 65603
C(7) Ti(1) 3.116(5) yes 55501
C(7) O(1) 2.867(6) yes 55501
C(7) O(2) 2.865(5) yes 55501
C(7) C(1) 2.546(8) yes 55501
C(7) C(5) 2.515(7) yes 55501
C(7) C(9) 2.489(7) yes 55501
C(7) C(13) 2.558(6) yes 55501
C(7) H(2) 2.659(6) no 55501
C(7) H(5) 2.619(7) no 55501
C(7) H(25) 3.394(7) no 65603
C(7) H(39) 3.206(7) no 55501
C(8) Ti(1) 3.486(5) yes 55501
C(8) O(1) 3.455(6) yes 55501
C(8) O(2) 2.363(6) yes 55501
C(8) C(1) 3.325(8) yes 55501
C(8) C(5) 3.434(7) yes 55501
C(8) C(6) 2.554(7) yes 55501
C(8) C(10) 2.411(7) yes 55501
C(8) C(11) 2.739(7) yes 55501
C(8) C(12) 2.439(6) yes 55501
C(8) H(2) 3.529(6) no 55501
C(8) H(3) 2.055(7) no 55501
C(8) H(4) 2.064(6) no 55501
C(8) H(5) 2.030(7) no 55501
C(8) H(25) 2.896(7) no 65603
C(8) H(39) 2.792(7) no 55501
C(9) C(6) 3.355(7) yes 55501
C(9) C(7) 2.489(7) yes 55501
C(9) C(11) 2.372(7) yes 55501
C(9) C(12) 2.794(7) yes 55501
C(9) C(13) 2.398(7) yes 55501
C(9) C(25) 2.510(8) yes 55501
C(9) H(2) 3.575(7) no 55501
C(9) H(3) 3.218(7) no 55501
C(9) H(4) 2.567(7) no 55501
C(9) H(6) 3.244(7) no 55501
C(9) H(15) 3.475(7) no 65501
C(9) H(24) 2.548(8) no 55501
C(9) H(25) 3.129(7) no 55501
C(9) H(25) 3.005(7) no 65603
C(9) H(26) 3.119(7) no 55501
C(9) H(39) 3.496(7) no 55501
C(10) C(8) 2.411(7) yes 55501
C(10) C(12) 2.439(7) yes 55501
C(10) C(13) 2.804(7) yes 55501
C(10) H(5) 2.048(7) no 55501
C(10) H(6) 2.030(7) no 55501
C(10) H(24) 2.046(7) no 55501
C(10) H(25) 2.035(7) no 55501
C(10) H(25) 3.469(7) no 65603
C(10) H(26) 2.041(8) no 55501
C(11) C(8) 2.739(7) yes 55501
C(11) C(9) 2.372(7) yes 55501
C(11) C(13) 2.382(7) yes 55501
C(11) C(25) 2.541(7) yes 55501
C(11) C(26) 2.551(7) yes 55501
C(11) C(27) 3.556(7) yes 55501
C(11) C(29) 2.861(7) yes 55501
C(11) H(5) 3.250(7) no 55501
C(11) H(22) 3.570(7) no 65603
C(11) H(24) 3.319(7) no 55501
C(11) H(25) 2.782(7) no 55501
C(11) H(26) 2.795(8) no 55501
C(11) H(28) 3.431(7) no 55501
C(11) H(31) 3.571(7) no 55501
C(11) H(33) 2.792(6) no 55501
C(11) H(34) 2.725(7) no 55501
C(12) O(2) 2.403(6) yes 55501
C(12) C(8) 2.439(6) yes 55501
C(12) C(9) 2.794(7) yes 55501
C(12) C(10) 2.439(7) yes 55501
C(12) C(27) 2.500(7) yes 55501
C(12) C(28) 2.546(7) yes 55501
C(12) C(29) 2.539(6) yes 55501
C(12) H(6) 2.014(7) no 55501
C(12) H(27) 3.344(7) no 55501
C(12) H(28) 2.660(7) no 55501
C(12) H(29) 2.693(8) no 55501
C(12) H(30) 2.724(7) no 55501
C(12) H(31) 2.730(7) no 55501
C(12) H(32) 3.383(6) no 55501
C(12) H(33) 2.737(7) no 55501
C(12) H(34) 2.705(7) no 55501
C(12) H(35) 3.375(6) no 55501
C(12) H(39) 3.385(7) no 55501
C(13) Ti(1) 2.995(5) yes 55501
C(13) O(1) 3.332(6) yes 55501
C(13) C(6) 3.402(7) yes 55501
C(13) C(7) 2.558(6) yes 55501
C(13) C(9) 2.398(7) yes 55501
C(13) C(10) 2.804(7) yes 55501
C(13) C(11) 2.382(7) yes 55501
C(13) C(26) 2.567(7) yes 55501
C(13) C(27) 3.051(7) yes 55501
C(13) C(28) 3.141(6) yes 55501
C(13) C(31) 3.511(7) yes 55501
C(13) H(3) 2.641(6) no 55501
C(13) H(4) 3.287(6) no 55501
C(13) H(5) 3.273(7) no 55501
C(13) H(6) 3.259(7) no 55501
C(13) H(25) 3.306(7) no 65603
C(13) H(28) 3.286(7) no 55501
C(13) H(29) 2.755(7) no 55501
C(13) H(30) 2.844(7) no 55501
C(13) H(31) 3.422(6) no 55501
C(13) H(36) 3.441(7) no 55501
C(13) H(39) 2.650(7) no 55501
C(14) O(1) 3.138(6) yes 55501
C(14) O(2) 3.080(7) yes 55501
C(14) O(3) 3.171(6) yes 55501
C(14) C(16) 2.427(8) yes 55501
C(14) C(17) 2.797(8) yes 55501
C(14) C(18) 2.424(7) yes 55501
C(14) H(7) 2.027(8) no 55501
C(14) H(8) 3.299(8) no 55501
C(14) H(10) 3.298(7) no 55501
C(14) H(11) 2.043(7) no 55501
C(14) H(29) 3.509(8) no 55501
C(14) H(30) 3.600(8) no 55501
C(14) H(36) 3.540(8) no 55501
C(15) Ti(1) 3.068(6) yes 55501
C(15) Ti(1) 3.500(5) yes 55605
C(15) O(1) 3.422(6) yes 55501
C(15) O(1) 3.500(6) yes 55605
C(15) O(2) 3.500(6) yes 55605
C(15) O(3) 3.500(6) yes 55605
C(15) C(1) 3.500(7) yes 55605
C(15) C(2) 3.500(7) yes 55605
C(15) C(3) 3.500(7) yes 55605
C(15) C(4) 3.500(8) yes 55605
C(15) C(5) 3.500(7) yes 55605
C(15) C(6) 3.500(7) yes 55605
C(15) C(7) 3.500(7) yes 55605
C(15) C(8) 3.500(7) yes 55605
C(15) C(9) 3.500(7) yes 55605
C(15) C(10) 3.500(7) yes 55605
C(15) C(11) 3.500(7) yes 55605
C(15) C(12) 3.500(7) yes 55605
C(15) C(13) 3.500(7) yes 55605
C(15) C(14) 3.500(7) yes 55605
C(15) C(15) 3.500(8) yes 55605
C(15) C(16) 3.500(8) yes 55605
C(15) C(17) 2.392(7) yes 55501
C(15) C(17) 3.500(8) yes 55605
C(15) C(18) 2.755(7) yes 55501
C(15) C(18) 3.500(7) yes 55605
C(15) C(19) 2.363(8) yes 55501
C(15) C(19) 3.500(7) yes 55605
C(15) C(20) 3.500(7) yes 55605
C(15) C(21) 3.500(7) yes 55605
C(15) C(22) 3.500(8) yes 55605
C(15) C(23) 3.500(7) yes 55605
C(15) C(24) 3.500(7) yes 55605
C(15) C(25) 3.500(7) yes 55605
C(15) C(26) 3.500(7) yes 55605
C(15) C(27) 3.500(7) yes 55605
C(15) C(28) 3.500(7) yes 55605
C(15) C(29) 3.500(7) yes 55605
C(15) C(30) 3.500(7) yes 55605
C(15) C(31) 3.500(7) yes 55605
C(15) H(1) 3.500(7) no 55605
C(15) H(2) 3.500(7) no 55605
C(15) H(3) 3.500(7) no 55605
C(15) H(4) 3.500(7) no 55605
C(15) H(5) 3.500(7) no 55605
C(15) H(6) 3.500(7) no 55605
C(15) H(7) 3.500(8) no 55605
C(15) H(8) 2.067(8) no 55501
C(15) H(8) 3.500(8) no 55605
C(15) H(9) 3.274(7) no 55501
C(15) H(9) 3.500(8) no 55605
C(15) H(10) 3.500(7) no 55605
C(15) H(11) 3.238(8) no 55501
C(15) H(11) 3.500(7) no 55605
C(15) H(12) 3.185(7) no 55501
C(15) H(12) 3.500(7) no 55605
C(15) H(13) 3.500(7) no 55605
C(15) H(14) 3.500(7) no 55605
C(15) H(15) 3.500(8) no 55605
C(15) H(16) 3.500(8) no 55605
C(15) H(17) 3.500(8) no 55605
C(15) H(18) 3.320(7) no 55501
C(15) H(18) 3.500(7) no 55605
C(15) H(19) 3.500(7) no 55605
C(15) H(20) 3.500(7) no 55605
C(15) H(21) 3.500(7) no 55605
C(15) H(22) 3.500(7) no 55605
C(15) H(23) 3.500(7) no 55605
C(15) H(24) 3.500(7) no 55605
C(15) H(25) 3.500(7) no 55605
C(15) H(26) 3.500(7) no 55605
C(15) H(27) 3.500(7) no 55605
C(15) H(28) 3.500(7) no 55605
C(15) H(29) 3.500(7) no 55605
C(15) H(30) 3.500(7) no 55605
C(15) H(31) 3.500(7) no 55605
C(15) H(32) 3.500(7) no 55605
C(15) H(33) 3.500(7) no 55605
C(15) H(34) 3.500(7) no 55605
C(15) H(35) 3.500(7) no 55605
C(15) H(36) 3.500(7) no 55605
C(15) H(37) 3.500(7) no 55605
C(15) H(38) 3.500(7) no 55605
C(15) H(39) 3.500(7) no 55605
C(15) H(40) 3.500(7) no 55605
C(16) C(14) 2.427(8) yes 55501
C(16) C(18) 2.405(8) yes 55501
C(16) C(19) 2.759(8) yes 55501
C(16) H(7) 2.050(7) no 55501
C(16) H(9) 2.051(7) no 55501
C(16) H(10) 3.280(8) no 55501
C(17) C(14) 2.797(8) yes 55501
C(17) C(15) 2.392(7) yes 55501
C(17) C(19) 2.385(8) yes 55501
C(17) H(7) 3.266(7) no 55501
C(17) H(8) 2.055(8) no 55501
C(17) H(10) 2.054(8) no 55501
C(17) H(11) 3.260(8) no 55501
C(18) C(14) 2.424(7) yes 55501
C(18) C(15) 2.755(7) yes 55501
C(18) C(16) 2.405(8) yes 55501
C(18) H(8) 3.283(8) no 55501
C(18) H(8) 3.184(8) no 55504
C(18) H(9) 2.050(8) no 55501
C(18) H(11) 2.034(8) no 55501
C(19) Ti(1) 3.017(5) yes 55501
C(19) O(3) 3.272(6) yes 55501
C(19) C(15) 2.363(8) yes 55501
C(19) C(16) 2.759(8) yes 55501
C(19) C(17) 2.385(8) yes 55501
C(19) H(7) 3.240(8) no 55501
C(19) H(8) 3.064(7) no 55504
C(19) H(9) 3.261(8) no 55501
C(19) H(9) 3.463(8) no 55504
C(19) H(10) 2.048(7) no 55501
C(19) H(36) 3.233(8) no 55501
C(20) Ti(1) 3.557(6) yes 55605
C(20) O(1) 2.886(6) yes 55501
C(20) O(1) 3.557(6) yes 55605
C(20) O(2) 3.557(7) yes 55605
C(20) O(3) 3.557(6) yes 55605
C(20) C(1) 2.552(8) yes 55501
C(20) C(1) 3.557(7) yes 55605
C(20) C(2) 3.557(8) yes 55605
C(20) C(3) 2.547(7) yes 55501
C(20) C(3) 3.557(8) yes 55605
C(20) C(4) 3.557(8) yes 55605
C(20) C(5) 3.557(7) yes 55605
C(20) C(6) 3.557(7) yes 55605
C(20) C(7) 3.557(7) yes 55605
C(20) C(8) 3.557(8) yes 55605
C(20) C(9) 3.557(8) yes 55605
C(20) C(10) 3.557(8) yes 55605
C(20) C(11) 3.557(8) yes 55605
C(20) C(12) 3.557(8) yes 55605
C(20) C(13) 3.557(8) yes 55605
C(20) C(14) 3.557(8) yes 55605
C(20) C(15) 3.557(8) yes 55605
C(20) C(16) 3.557(8) yes 55605
C(20) C(17) 3.557(8) yes 55605
C(20) C(18) 3.557(8) yes 55605
C(20) C(19) 3.557(8) yes 55605
C(20) C(20) 3.557(8) yes 55605
C(20) C(21) 3.557(8) yes 55605
C(20) C(22) 1.563(7) yes 55501
C(20) C(22) 3.557(8) yes 55605
C(20) C(23) 3.557(8) yes 55605
C(20) C(24) 3.557(8) yes 55605
C(20) C(25) 3.557(8) yes 55605
C(20) C(26) 3.557(8) yes 55605
C(20) C(27) 3.557(8) yes 55605
C(20) C(28) 3.557(8) yes 55605
C(20) C(29) 3.557(8) yes 55605
C(20) C(30) 3.557(8) yes 55605
C(20) C(31) 3.557(8) yes 55605
C(20) H(1) 2.704(7) no 55501
C(20) H(1) 3.557(8) no 55605
C(20) H(2) 3.557(7) no 55605
C(20) H(3) 3.557(7) no 55605
C(20) H(4) 3.557(7) no 55605
C(20) H(5) 3.557(8) no 55605
C(20) H(6) 3.557(8) no 55605
C(20) H(7) 3.557(8) no 55605
C(20) H(8) 3.557(8) no 55605
C(20) H(9) 3.557(8) no 55605
C(20) H(10) 3.557(8) no 55605
C(20) H(11) 3.557(8) no 55605
C(20) H(12) 2.060(7) no 55501
C(20) H(12) 3.557(8) no 55605
C(20) H(13) 2.077(8) no 55501
C(20) H(13) 3.557(8) no 55605
C(20) H(14) 2.060(7) no 55501
C(20) H(14) 3.557(8) no 55605
C(20) H(15) 2.112(8) no 55501
C(20) H(15) 3.557(8) no 55605
C(20) H(16) 2.080(7) no 55501
C(20) H(16) 3.557(8) no 55605
C(20) H(17) 2.097(7) no 55501
C(20) H(17) 3.557(8) no 55605
C(20) H(18) 2.072(7) no 55501
C(20) H(18) 3.557(8) no 55605
C(20) H(19) 2.063(7) no 55501
C(20) H(19) 3.557(8) no 55605
C(20) H(20) 2.085(6) no 55501
C(20) H(20) 3.557(8) no 55605
C(20) H(21) 3.557(8) no 55605
C(20) H(22) 3.557(8) no 55605
C(20) H(23) 3.557(8) no 55605
C(20) H(24) 3.557(8) no 55605
C(20) H(25) 3.557(8) no 55605
C(20) H(26) 3.557(8) no 55605
C(20) H(27) 3.557(8) no 55605
C(20) H(28) 3.557(8) no 55605
C(20) H(29) 3.557(8) no 55605
C(20) H(30) 3.557(8) no 55605
C(20) H(31) 3.557(8) no 55605
C(20) H(32) 3.557(8) no 55605
C(20) H(33) 3.557(8) no 55605
C(20) H(34) 3.557(8) no 55605
C(20) H(35) 3.557(8) no 55605
C(20) H(36) 3.557(8) no 55605
C(20) H(37) 3.557(8) no 55605
C(20) H(38) 3.557(8) no 55605
C(20) H(39) 3.557(8) no 55605
C(20) H(40) 3.557(8) no 55605
C(21) Ti(1) 2.122(5) yes 55605
C(21) O(1) 3.001(6) yes 55501
C(21) O(1) 2.122(6) yes 55605
C(21) O(2) 2.122(6) yes 55605
C(21) O(3) 2.122(6) yes 55605
C(21) C(1) 3.146(8) yes 55501
C(21) C(1) 2.122(7) yes 55605
C(21) C(2) 2.521(7) yes 55501
C(21) C(2) 2.122(7) yes 55605
C(21) C(3) 2.122(7) yes 55605
C(21) C(4) 2.122(7) yes 55605
C(21) C(5) 2.122(7) yes 55605
C(21) C(6) 2.122(7) yes 55605
C(21) C(7) 2.122(7) yes 55605
C(21) C(8) 2.122(7) yes 55605
C(21) C(9) 2.122(7) yes 55605
C(21) C(10) 2.122(7) yes 55605
C(21) C(11) 2.122(7) yes 55605
C(21) C(12) 2.122(7) yes 55605
C(21) C(13) 2.122(7) yes 55605
C(21) C(14) 2.122(7) yes 55605
C(21) C(15) 2.122(8) yes 55605
C(21) C(16) 2.122(8) yes 55605
C(21) C(17) 2.122(8) yes 55605
C(21) C(18) 2.122(7) yes 55605
C(21) C(19) 2.122(7) yes 55605
C(21) C(20) 2.122(8) yes 55605
C(21) C(21) 2.122(7) yes 55605
C(21) C(22) 2.467(7) yes 55501
C(21) C(22) 2.122(8) yes 55605
C(21) C(23) 2.507(7) yes 55501
C(21) C(23) 2.122(7) yes 55605
C(21) C(24) 2.122(7) yes 55605
C(21) C(25) 2.122(7) yes 55605
C(21) C(26) 2.122(7) yes 55605
C(21) C(27) 2.122(8) yes 55605
C(21) C(28) 2.122(7) yes 55605
C(21) C(29) 2.122(7) yes 55605
C(21) C(30) 2.122(7) yes 55605
C(21) C(31) 2.122(7) yes 55605
C(21) H(1) 2.122(7) no 55605
C(21) H(2) 2.122(7) no 55605
C(21) H(3) 2.122(7) no 55605
C(21) H(4) 2.122(7) no 55605
C(21) H(5) 2.122(7) no 55605
C(21) H(6) 2.122(7) no 55605
C(21) H(7) 3.116(7) no 55501
C(21) H(7) 2.122(8) no 55605
C(21) H(8) 2.122(8) no 55605
C(21) H(9) 2.122(8) no 55605
C(21) H(10) 2.122(7) no 55605
C(21) H(11) 2.122(7) no 55605
C(21) H(12) 2.122(7) no 55605
C(21) H(13) 2.122(7) no 55605
C(21) H(14) 2.122(7) no 55605
C(21) H(15) 2.645(7) no 55501
C(21) H(15) 2.122(8) no 55605
C(21) H(16) 3.306(7) no 55501
C(21) H(16) 2.122(8) no 55605
C(21) H(17) 2.657(7) no 55501
C(21) H(17) 2.122(8) no 55605
C(21) H(18) 2.723(7) no 55501
C(21) H(18) 2.122(7) no 55605
C(21) H(19) 3.337(7) no 55501
C(21) H(19) 2.122(7) no 55605
C(21) H(20) 2.676(7) no 55501
C(21) H(20) 2.122(7) no 55605
C(21) H(21) 2.122(7) no 55605
C(21) H(22) 2.122(7) no 55605
C(21) H(23) 2.122(7) no 55605
C(21) H(24) 2.122(7) no 55605
C(21) H(25) 2.122(7) no 55605
C(21) H(26) 2.122(7) no 55605
C(21) H(27) 2.122(8) no 55605
C(21) H(28) 2.122(8) no 55605
C(21) H(29) 2.122(8) no 55605
C(21) H(30) 2.122(7) no 55605
C(21) H(31) 2.122(7) no 55605
C(21) H(32) 2.122(7) no 55605
C(21) H(33) 2.122(7) no 55605
C(21) H(34) 2.122(7) no 55605
C(21) H(35) 2.122(7) no 55605
C(21) H(36) 2.122(7) no 55605
C(21) H(37) 2.122(7) no 55605
C(21) H(38) 2.122(7) no 55605
C(21) H(39) 2.122(7) no 55605
C(21) H(40) 2.122(7) no 55605
C(22) C(2) 2.548(8) yes 55501
C(22) C(3) 2.862(8) yes 55501
C(22) C(20) 1.563(7) yes 55501
C(22) C(21) 2.467(7) yes 55501
C(22) C(23) 2.481(7) yes 55501
C(22) H(1) 2.450(7) no 55501
C(22) H(12) 3.319(7) no 55501
C(22) H(13) 2.638(7) no 55501
C(22) H(14) 2.630(7) no 55501
C(22) H(18) 3.334(7) no 55501
C(22) H(19) 2.651(7) no 55501
C(22) H(20) 2.643(6) no 55501
C(23) O(1) 3.054(6) yes 55501
C(23) C(1) 3.087(7) yes 55501
C(23) C(2) 2.499(6) yes 55501
C(23) C(3) 3.578(6) yes 55501
C(23) C(21) 2.507(7) yes 55501
C(23) C(22) 2.481(7) yes 55501
C(23) H(7) 3.114(7) no 55501
C(23) H(12) 2.723(7) no 55501
C(23) H(13) 2.664(7) no 55501
C(23) H(14) 3.342(7) no 55501
C(23) H(15) 2.656(7) no 55501
C(23) H(16) 2.648(7) no 55501
C(23) H(17) 3.330(7) no 55501
C(24) C(3) 2.508(7) yes 55501
C(24) C(5) 2.509(7) yes 55501
C(24) H(1) 2.635(7) no 55501
C(24) H(2) 2.668(7) no 55501
C(24) H(6) 3.359(7) no 65603
C(24) H(16) 3.442(7) no 54504
C(24) H(17) 3.273(7) no 54504
C(24) H(28) 3.491(7) no 54602
C(24) H(33) 3.251(8) no 65603
C(24) H(34) 3.487(7) no 54602
C(24) H(34) 3.573(8) no 65603
C(25) C(9) 2.510(8) yes 55501
C(25) C(11) 2.541(7) yes 55501
C(25) H(5) 2.654(7) no 55501
C(25) H(6) 2.688(7) no 55501
C(25) H(19) 3.346(8) no 65603
C(26) O(2) 2.896(6) yes 55501
C(26) C(11) 2.551(7) yes 55501
C(26) C(13) 2.567(7) yes 55501
C(26) C(28) 1.542(7) yes 55501
C(26) H(6) 2.692(8) no 55501
C(26) H(27) 2.068(8) no 55501
C(26) H(28) 2.041(8) no 55501
C(26) H(29) 2.083(8) no 55501
C(26) H(30) 2.087(7) no 55501
C(26) H(31) 2.058(7) no 55501
C(26) H(32) 2.087(7) no 55501
C(26) H(33) 2.067(7) no 55501
C(26) H(34) 2.046(7) no 55501
C(26) H(35) 2.070(6) no 55501
C(27) O(2) 3.034(6) yes 55501
C(27) C(11) 3.556(7) yes 55501
C(27) C(12) 2.500(7) yes 55501
C(27) C(13) 3.051(7) yes 55501
C(27) C(28) 2.494(7) yes 55501
C(27) C(29) 2.474(8) yes 55501
C(27) H(30) 2.711(7) no 55501
C(27) H(31) 3.322(7) no 55501
C(27) H(32) 2.667(7) no 55501
C(27) H(33) 3.322(8) no 55501
C(27) H(34) 2.645(8) no 55501
C(27) H(35) 2.649(7) no 55501
C(28) O(2) 2.976(5) yes 55501
C(28) C(12) 2.546(7) yes 55501
C(28) C(13) 3.141(6) yes 55501
C(28) C(26) 1.542(7) yes 55501
C(28) C(27) 2.494(7) yes 55501
C(28) C(29) 2.464(7) yes 55501
C(28) H(7) 3.582(7) no 55504
C(28) H(8) 3.580(8) no 55504
C(28) H(27) 2.661(7) no 55501
C(28) H(27) 3.416(8) no 55504
C(28) H(28) 3.322(7) no 55501
C(28) H(29) 2.715(7) no 55501
C(28) H(33) 2.657(7) no 55501
C(28) H(34) 3.305(7) no 55501
C(28) H(35) 2.634(7) no 55501
C(28) H(36) 3.083(7) no 55501
C(29) C(11) 2.861(7) yes 55501
C(29) C(12) 2.539(6) yes 55501
C(29) C(27) 2.474(8) yes 55501
C(29) C(28) 2.464(7) yes 55501
C(29) H(6) 2.447(7) no 55501
C(29) H(21) 3.571(7) no 55602
C(29) H(22) 2.899(8) no 65603
C(29) H(27) 2.639(8) no 55501
C(29) H(28) 2.637(7) no 55501
C(29) H(28) 3.542(7) no 55504
C(29) H(29) 3.329(8) no 55501
C(29) H(30) 3.316(7) no 55501
C(29) H(31) 2.618(7) no 55501
C(29) H(32) 2.644(7) no 55501
C(30) Ti(1) 3.038(5) yes 55501
C(30) O(2) 2.997(6) yes 55501
C(30) C(17) 3.534(7) yes 55504
C(30) H(3) 3.559(7) no 55501
C(30) H(9) 3.278(7) no 55504
C(30) H(11) 2.850(8) no 55501
C(30) H(30) 3.170(7) no 55501
C(30) H(38) 2.041(7) no 55501
C(30) H(39) 2.035(7) no 55501
C(30) H(40) 2.055(8) no 55501
C(31) Ti(1) 3.107(5) yes 65605
C(31) O(1) 3.107(6) yes 65605
C(31) O(2) 3.335(6) yes 55501
C(31) O(2) 3.107(6) yes 65605
C(31) O(3) 2.447(6) yes 55501
C(31) O(3) 3.107(6) yes 65605
C(31) C(1) 3.107(7) yes 65605
C(31) C(2) 3.107(7) yes 65605
C(31) C(3) 3.107(7) yes 65605
C(31) C(4) 3.107(8) yes 65605
C(31) C(5) 3.107(7) yes 65605
C(31) C(6) 3.107(7) yes 65605
C(31) C(7) 3.107(7) yes 65605
C(31) C(8) 3.107(7) yes 65605
C(31) C(9) 3.107(7) yes 65605
C(31) C(10) 3.107(7) yes 65605
C(31) C(11) 3.107(7) yes 65605
C(31) C(12) 3.107(7) yes 65605
C(31) C(13) 3.511(7) yes 55501
C(31) C(13) 3.107(7) yes 65605
C(31) C(14) 3.107(7) yes 65605
C(31) C(15) 3.107(8) yes 65605
C(31) C(16) 3.107(7) yes 65605
C(31) C(17) 3.107(8) yes 65605
C(31) C(18) 3.107(7) yes 65605
C(31) C(19) 3.107(7) yes 65605
C(31) C(20) 3.107(7) yes 65605
C(31) C(21) 3.107(7) yes 65605
C(31) C(22) 3.107(7) yes 65605
C(31) C(23) 3.107(7) yes 65605
C(31) C(24) 3.107(7) yes 65605
C(31) C(25) 3.107(7) yes 65605
C(31) C(26) 3.107(7) yes 65605
C(31) C(27) 3.107(7) yes 65605
C(31) C(28) 3.107(7) yes 65605
C(31) C(29) 3.107(7) yes 65605
C(31) C(30) 3.107(7) yes 65605
C(31) C(31) 3.107(7) yes 65605
C(31) H(1) 3.107(7) no 65605
C(31) H(2) 3.107(7) no 65605
C(31) H(3) 3.411(7) no 55501
C(31) H(3) 3.107(7) no 65605
C(31) H(4) 3.107(7) no 65605
C(31) H(5) 3.107(7) no 65605
C(31) H(6) 3.107(7) no 65605
C(31) H(7) 3.107(8) no 65605
C(31) H(8) 3.107(7) no 65605
C(31) H(9) 3.107(8) no 65605
C(31) H(10) 3.107(7) no 65605
C(31) H(11) 3.107(7) no 65605
C(31) H(12) 3.107(7) no 65605
C(31) H(13) 2.938(7) no 65501
C(31) H(13) 3.107(7) no 65605
C(31) H(14) 3.107(7) no 65605
C(31) H(15) 3.523(7) no 65501
C(31) H(15) 3.107(7) no 65605
C(31) H(16) 3.107(7) no 65605
C(31) H(17) 3.107(7) no 65605
C(31) H(18) 3.107(7) no 65605
C(31) H(19) 3.107(7) no 65605
C(31) H(20) 3.107(7) no 65605
C(31) H(21) 3.107(7) no 65605
C(31) H(22) 3.107(7) no 65605
C(31) H(23) 3.107(7) no 65605
C(31) H(24) 3.107(7) no 65605
C(31) H(25) 3.107(7) no 65605
C(31) H(26) 3.107(7) no 65605
C(31) H(27) 3.107(7) no 65605
C(31) H(28) 3.107(7) no 65605
C(31) H(29) 3.107(7) no 65605
C(31) H(30) 3.107(7) no 65605
C(31) H(31) 3.107(7) no 65605
C(31) H(32) 3.107(7) no 65605
C(31) H(33) 3.107(7) no 65605
C(31) H(34) 3.107(7) no 65605
C(31) H(35) 3.107(7) no 65605
C(31) H(36) 2.037(7) no 55501
C(31) H(36) 3.107(7) no 65605
C(31) H(37) 2.031(7) no 55501
C(31) H(37) 3.107(7) no 65605
C(31) H(38) 3.107(7) no 65605
C(31) H(39) 3.107(7) no 65605
C(31) H(40) 3.107(7) no 65605
H(1) C(1) 3.268(7) no 55501
H(1) C(2) 2.045(7) no 55501
H(1) C(4) 2.021(8) no 55501
H(1) C(5) 3.235(8) no 55501
H(1) C(20) 2.704(7) no 55501
H(1) C(22) 2.450(7) no 55501
H(1) C(24) 2.635(7) no 55501
H(2) C(1) 3.281(7) no 55501
H(2) C(3) 3.247(8) no 55501
H(2) C(3) 3.590(7) no 54504
H(2) C(4) 2.037(8) no 55501
H(2) C(6) 2.061(7) no 55501
H(2) C(7) 2.659(6) no 55501
H(2) C(8) 3.529(6) no 55501
H(2) C(9) 3.575(7) no 55501
H(2) C(24) 2.668(7) no 55501
H(3) Ti(1) 2.370(5) no 55501
H(3) O(1) 2.560(6) no 55501
H(3) O(2) 2.507(5) no 55501
H(3) O(3) 2.761(5) no 55501
H(3) C(1) 2.666(7) no 55501
H(3) C(5) 3.224(6) no 55501
H(3) C(6) 2.027(7) no 55501
H(3) C(8) 2.055(7) no 55501
H(3) C(9) 3.218(7) no 55501
H(3) C(13) 2.641(6) no 55501
H(3) C(30) 3.559(7) no 55501
H(3) C(31) 3.411(7) no 55501
H(4) C(1) 3.290(7) no 55501
H(4) C(5) 2.560(7) no 55501
H(4) C(6) 2.033(7) no 55501
H(4) C(8) 2.064(6) no 55501
H(4) C(9) 2.567(7) no 55501
H(4) C(13) 3.287(6) no 55501
H(5) C(5) 3.447(7) no 55501
H(5) C(6) 3.375(7) no 55501
H(5) C(7) 2.619(7) no 55501
H(5) C(8) 2.030(7) no 55501
H(5) C(10) 2.048(7) no 55501
H(5) C(11) 3.250(7) no 55501
H(5) C(13) 3.273(7) no 55501
H(5) C(24) 3.173(7) no 54504
H(5) C(25) 2.654(7) no 55501
H(6) C(4) 3.347(8) no 65603
H(6) C(5) 3.334(7) no 65603
H(6) C(9) 3.244(7) no 55501
H(6) C(10) 2.030(7) no 55501
H(6) C(12) 2.014(7) no 55501
H(6) C(13) 3.259(7) no 55501
H(6) C(24) 3.359(7) no 65603
H(6) C(25) 2.688(7) no 55501
H(6) C(26) 2.692(8) no 55501
H(6) C(29) 2.447(7) no 55501
H(7) Ti(1) 3.129(6) no 55501
H(7) Ti(1) 3.002(6) no 55605
H(7) O(1) 2.939(6) no 55501
H(7) O(1) 3.002(6) no 55605
H(7) O(2) 3.002(6) no 55605
H(7) O(3) 3.002(6) no 55605
H(7) C(1) 3.002(8) no 55605
H(7) C(2) 3.002(7) no 55605
H(7) C(3) 3.002(8) no 55605
H(7) C(4) 3.002(8) no 55605
H(7) C(5) 3.002(7) no 55605
H(7) C(6) 3.002(7) no 55605
H(7) C(7) 3.002(7) no 55605
H(7) C(8) 3.002(7) no 55605
H(7) C(9) 3.002(7) no 55605
H(7) C(10) 3.002(7) no 55605
H(7) C(11) 3.002(7) no 55605
H(7) C(12) 3.002(7) no 55605
H(7) C(13) 3.002(7) no 55605
H(7) C(14) 2.027(8) no 55501
H(7) C(14) 3.002(8) no 55605
H(7) C(15) 3.002(8) no 55605
H(7) C(16) 2.050(7) no 55501
H(7) C(16) 3.002(8) no 55605
H(7) C(17) 3.266(7) no 55501
H(7) C(17) 3.002(8) no 55605
H(7) C(18) 3.002(8) no 55605
H(7) C(19) 3.240(8) no 55501
H(7) C(19) 3.002(8) no 55605
H(7) C(20) 3.002(8) no 55605
H(7) C(21) 3.116(7) no 55501
H(7) C(21) 3.002(7) no 55605
H(7) C(22) 3.002(8) no 55605
H(7) C(23) 3.114(7) no 55501
H(7) C(23) 3.002(7) no 55605
H(7) C(24) 3.002(7) no 55605
H(7) C(25) 3.002(8) no 55605
H(7) C(26) 3.002(8) no 55605
H(7) C(27) 3.002(8) no 55605
H(7) C(28) 3.002(7) no 55605
H(7) C(29) 3.002(7) no 55605
H(7) C(30) 3.002(8) no 55605
H(7) C(31) 3.002(8) no 55605
H(8) Ti(1) 3.558(5) no 55605
H(8) O(1) 3.558(6) no 55605
H(8) O(2) 3.558(6) no 55605
H(8) O(3) 3.558(6) no 55605
H(8) C(1) 3.558(7) no 55605
H(8) C(2) 3.558(7) no 55605
H(8) C(3) 3.558(7) no 55605
H(8) C(4) 3.558(7) no 55605
H(8) C(5) 3.558(7) no 55605
H(8) C(6) 3.558(7) no 55605
H(8) C(7) 3.558(6) no 55605
H(8) C(8) 3.558(7) no 55605
H(8) C(9) 3.558(7) no 55605
H(8) C(10) 3.558(7) no 55605
H(8) C(11) 3.558(7) no 55605
H(8) C(12) 3.558(7) no 55605
H(8) C(13) 3.558(7) no 55605
H(8) C(14) 3.299(8) no 55501
H(8) C(14) 3.558(7) no 55605
H(8) C(15) 2.067(8) no 55501
H(8) C(15) 3.558(7) no 55605
H(8) C(16) 3.558(7) no 55605
H(8) C(17) 2.055(8) no 55501
H(8) C(17) 3.558(7) no 55605
H(8) C(18) 3.283(8) no 55501
H(8) C(18) 3.558(7) no 55605
H(8) C(19) 3.558(7) no 55605
H(8) C(20) 3.558(7) no 55605
H(8) C(21) 3.558(7) no 55605
H(8) C(22) 3.558(7) no 55605
H(8) C(23) 3.558(7) no 55605
H(8) C(24) 3.558(7) no 55605
H(8) C(25) 3.558(7) no 55605
H(8) C(26) 3.558(7) no 55605
H(8) C(27) 3.558(7) no 55605
H(8) C(28) 3.558(7) no 55605
H(8) C(29) 3.558(7) no 55605
H(8) C(30) 3.558(7) no 55605
H(8) C(31) 3.558(7) no 55605
H(9) C(15) 3.274(7) no 55501
H(9) C(16) 2.051(7) no 55501
H(9) C(18) 2.050(8) no 55501
H(9) C(19) 3.261(8) no 55501
H(10) C(14) 3.298(7) no 55501
H(10) C(16) 3.280(8) no 55501
H(10) C(17) 2.054(8) no 55501
H(10) C(19) 2.048(7) no 55501
H(11) Ti(1) 3.031(5) no 55501
H(11) O(3) 2.701(6) no 55501
H(11) C(14) 2.043(7) no 55501
H(11) C(15) 3.238(8) no 55501
H(11) C(16) 3.217(7) no 55504
H(11) C(17) 3.260(8) no 55501
H(11) C(17) 3.196(8) no 55504
H(11) C(18) 2.034(8) no 55501
H(11) C(30) 2.850(8) no 55501
H(12) Ti(1) 3.525(5) no 55501
H(12) Ti(1) 2.080(5) no 55605
H(12) O(1) 2.338(6) no 55501
H(12) O(1) 2.080(6) no 55605
H(12) O(2) 2.080(6) no 55605
H(12) O(3) 2.080(6) no 55605
H(12) C(1) 2.846(8) no 55501
H(12) C(1) 2.080(8) no 55605
H(12) C(2) 2.693(7) no 55501
H(12) C(2) 2.080(8) no 55605
H(12) C(3) 2.080(8) no 55605
H(12) C(4) 2.080(8) no 55605
H(12) C(5) 2.080(8) no 55605
H(12) C(6) 2.080(7) no 55605
H(12) C(7) 2.080(7) no 55605
H(12) C(8) 2.080(7) no 55605
H(12) C(9) 2.080(7) no 55605
H(12) C(10) 2.080(7) no 55605
H(12) C(11) 2.080(8) no 55605
H(12) C(12) 2.080(8) no 55605
H(12) C(13) 2.080(8) no 55605
H(12) C(14) 2.080(8) no 55605
H(12) C(15) 3.185(7) no 55501
H(12) C(15) 2.080(8) no 55605
H(12) C(16) 2.080(8) no 55605
H(12) C(17) 2.080(8) no 55605
H(12) C(18) 2.080(8) no 55605
H(12) C(19) 2.080(8) no 55605
H(12) C(20) 2.060(7) no 55501
H(12) C(20) 2.080(8) no 55605
H(12) C(21) 2.080(8) no 55605
H(12) C(22) 3.319(7) no 55501
H(12) C(22) 2.080(8) no 55605
H(12) C(23) 2.723(7) no 55501
H(12) C(23) 2.080(7) no 55605
H(12) C(24) 2.080(8) no 55605
H(12) C(25) 2.080(8) no 55605
H(12) C(26) 2.080(8) no 55605
H(12) C(27) 2.080(8) no 55605
H(12) C(28) 2.080(8) no 55605
H(12) C(29) 2.080(8) no 55605
H(12) C(30) 2.080(8) no 55605
H(12) C(31) 2.080(8) no 55605
H(13) O(1) 1.624(6) no 55605
H(13) O(2) 1.624(6) no 55605
H(13) O(3) 1.624(6) no 55605
H(13) C(1) 1.624(7) no 55605
H(13) C(2) 3.355(7) no 55501
H(13) C(2) 1.624(7) no 55605
H(13) C(3) 1.624(7) no 55605
H(13) C(4) 1.624(7) no 55605
H(13) C(5) 1.624(7) no 55605
H(13) C(6) 1.624(7) no 55605
H(13) C(7) 1.624(7) no 55605
H(13) C(8) 1.624(7) no 55605
H(13) C(9) 1.624(7) no 55605
H(13) C(10) 1.624(7) no 55605
H(13) C(11) 1.624(7) no 55605
H(13) C(12) 1.624(7) no 55605
H(13) C(13) 1.624(7) no 55605
H(13) C(14) 1.624(7) no 55605
H(13) C(15) 1.624(7) no 55605
H(13) C(16) 1.624(8) no 55605
H(13) C(17) 1.624(7) no 55605
H(13) C(18) 1.624(7) no 55605
H(13) C(19) 1.624(7) no 55605
H(13) C(20) 2.077(8) no 55501
H(13) C(20) 1.624(7) no 55605
H(13) C(21) 1.624(7) no 55605
H(13) C(22) 2.638(7) no 55501
H(13) C(22) 1.624(7) no 55605
H(13) C(23) 2.664(7) no 55501
H(13) C(23) 1.624(7) no 55605
H(13) C(24) 1.624(7) no 55605
H(13) C(25) 1.624(7) no 55605
H(13) C(26) 1.624(7) no 55605
H(13) C(27) 1.624(8) no 55605
H(13) C(28) 1.624(7) no 55605
H(13) C(29) 1.624(7) no 55605
H(13) C(30) 1.624(7) no 55605
H(13) C(31) 1.624(7) no 55605
H(14) Ti(1) 2.389(5) no 55605
H(14) O(1) 3.495(6) no 55501
H(14) O(1) 2.389(6) no 55605
H(14) O(2) 2.389(6) no 55605
H(14) O(3) 2.389(6) no 55605
H(14) C(1) 3.432(8) no 55501
H(14) C(1) 2.389(7) no 55605
H(14) C(2) 2.723(8) no 55501
H(14) C(2) 2.389(7) no 55605
H(14) C(3) 3.560(7) no 55501
H(14) C(3) 2.389(7) no 55605
H(14) C(4) 2.389(7) no 55605
H(14) C(5) 2.389(7) no 55605
H(14) C(6) 2.389(7) no 55605
H(14) C(7) 2.389(7) no 55605
H(14) C(8) 2.389(7) no 55605
H(14) C(9) 2.389(7) no 55605
H(14) C(10) 2.389(7) no 55605
H(14) C(11) 2.389(7) no 55605
H(14) C(12) 2.389(7) no 55605
H(14) C(13) 2.389(7) no 55605
H(14) C(14) 2.389(7) no 55605
H(14) C(15) 2.389(7) no 55605
H(14) C(16) 2.389(7) no 55605
H(14) C(17) 2.389(7) no 55605
H(14) C(18) 2.389(7) no 55605
H(14) C(19) 2.389(7) no 55605
H(14) C(20) 2.060(7) no 55501
H(14) C(20) 2.389(7) no 55605
H(14) C(21) 2.389(7) no 55605
H(14) C(22) 2.630(7) no 55501
H(14) C(22) 2.389(7) no 55605
H(14) C(23) 3.342(7) no 55501
H(14) C(23) 2.389(7) no 55605
H(14) C(24) 2.389(7) no 55605
H(14) C(25) 2.389(7) no 55605
H(14) C(26) 2.389(7) no 55605
H(14) C(27) 2.389(7) no 55605
H(14) C(28) 2.389(7) no 55605
H(14) C(29) 2.389(7) no 55605
H(14) C(30) 2.389(7) no 55605
H(14) C(31) 2.389(7) no 55605
H(15) C(2) 3.381(8) no 55501
H(15) C(20) 2.112(8) no 55501
H(15) C(21) 2.645(7) no 55501
H(15) C(23) 2.656(7) no 55501
H(16) C(2) 2.717(7) no 55501
H(16) C(3) 2.732(8) no 55501
H(16) C(20) 2.080(7) no 55501
H(16) C(21) 3.306(7) no 55501
H(16) C(23) 2.648(7) no 55501
H(17) C(2) 2.748(8) no 55501
H(17) C(3) 2.783(8) no 55501
H(17) C(20) 2.097(7) no 55501
H(17) C(21) 2.657(7) no 55501
H(17) C(23) 3.330(7) no 55501
H(18) O(1) 2.417(6) no 55501
H(18) C(1) 2.793(7) no 55501
H(18) C(2) 2.685(6) no 55501
H(18) C(15) 3.320(7) no 55501
H(18) C(20) 2.072(7) no 55501
H(18) C(21) 2.723(7) no 55501
H(18) C(22) 3.334(7) no 55501
H(19) O(1) 3.554(6) no 55501
H(19) C(1) 3.324(7) no 55501
H(19) C(2) 2.672(6) no 55501
H(19) C(3) 3.467(6) no 55501
H(19) C(20) 2.063(7) no 55501
H(19) C(21) 3.337(7) no 55501
H(19) C(22) 2.651(7) no 55501
H(19) C(25) 3.346(8) no 65603
H(20) C(2) 3.339(7) no 55501
H(20) C(20) 2.085(6) no 55501
H(20) C(21) 2.676(7) no 55501
H(20) C(22) 2.643(6) no 55501
H(21) C(3) 2.551(7) no 55501
H(21) C(4) 2.057(7) no 55501
H(21) C(5) 3.293(7) no 55501
H(21) C(29) 3.571(7) no 54602
H(22) C(3) 3.128(7) no 55501
H(22) C(4) 2.059(7) no 55501
H(22) C(5) 2.752(7) no 55501
H(22) C(11) 3.570(7) no 65603
H(22) C(29) 2.899(8) no 65603
H(23) C(3) 3.113(7) no 55501
H(23) C(4) 2.046(6) no 55501
H(23) C(5) 2.753(6) no 55501
H(23) C(22) 2.760(7) no 54504
H(24) C(9) 2.548(8) no 55501
H(24) C(10) 2.046(7) no 55501
H(24) C(11) 3.319(7) no 55501
H(25) C(1) 3.064(7) no 65603
H(25) C(2) 3.372(8) no 65603
H(25) C(3) 3.490(7) no 65603
H(25) C(4) 3.395(7) no 65603
H(25) C(5) 3.045(7) no 65603
H(25) C(6) 2.857(7) no 65603
H(25) C(7) 3.394(7) no 65603
H(25) C(8) 2.896(7) no 65603
H(25) C(9) 3.129(7) no 55501
H(25) C(9) 3.005(7) no 65603
H(25) C(10) 2.035(7) no 55501
H(25) C(10) 3.469(7) no 65603
H(25) C(11) 2.782(7) no 55501
H(25) C(13) 3.306(7) no 65603
H(26) C(2) 3.478(7) no 65603
H(26) C(3) 3.331(7) no 65603
H(26) C(4) 3.550(7) no 65603
H(26) C(9) 3.119(7) no 55501
H(26) C(10) 2.041(8) no 55501
H(26) C(11) 2.795(8) no 55501
H(27) C(12) 3.344(7) no 55501
H(27) C(26) 2.068(8) no 55501
H(27) C(28) 2.661(7) no 55501
H(27) C(29) 2.639(8) no 55501
H(28) O(2) 3.537(6) no 55501
H(28) C(11) 3.431(7) no 55501
H(28) C(12) 2.660(7) no 55501
H(28) C(13) 3.286(7) no 55501
H(28) C(24) 3.491(7) no 55602
H(28) C(26) 2.041(8) no 55501
H(28) C(28) 3.322(7) no 55501
H(28) C(29) 2.637(7) no 55501
H(29) Ti(1) 3.504(5) no 55501
H(29) O(2) 2.405(6) no 55501
H(29) C(12) 2.693(8) no 55501
H(29) C(13) 2.755(7) no 55501
H(29) C(14) 3.509(8) no 55501
H(29) C(26) 2.083(8) no 55501
H(29) C(28) 2.715(7) no 55501
H(29) C(29) 3.329(8) no 55501
H(30) Ti(1) 3.544(5) no 55501
H(30) O(2) 2.319(5) no 55501
H(30) C(12) 2.724(7) no 55501
H(30) C(13) 2.844(7) no 55501
H(30) C(14) 3.600(8) no 55501
H(30) C(16) 3.443(7) no 55504
H(30) C(26) 2.087(7) no 55501
H(30) C(27) 2.711(7) no 55501
H(30) C(29) 3.316(7) no 55501
H(30) C(30) 3.170(7) no 55501
H(31) O(2) 3.458(6) no 55501
H(31) C(11) 3.571(7) no 55501
H(31) C(12) 2.730(7) no 55501
H(31) C(13) 3.422(6) no 55501
H(31) C(15) 3.577(7) no 55504
H(31) C(26) 2.058(7) no 55501
H(31) C(27) 3.322(7) no 55501
H(31) C(27) 3.020(8) no 55504
H(31) C(29) 2.618(7) no 55501
H(32) C(12) 3.383(6) no 55501
H(32) C(15) 3.440(7) no 55504
H(32) C(16) 3.533(8) no 55504
H(32) C(23) 3.419(6) no 55504
H(32) C(26) 2.087(7) no 55501
H(32) C(27) 2.667(7) no 55501
H(32) C(29) 2.644(7) no 55501
H(33) C(11) 2.792(6) no 55501
H(33) C(12) 2.737(7) no 55501
H(33) C(24) 3.251(8) no 65603
H(33) C(26) 2.067(7) no 55501
H(33) C(27) 3.322(8) no 55501
H(33) C(27) 3.075(7) no 55504
H(33) C(28) 2.657(7) no 55501
H(34) C(11) 2.725(7) no 55501
H(34) C(12) 2.705(7) no 55501
H(34) C(24) 3.487(7) no 55602
H(34) C(24) 3.573(8) no 65603
H(34) C(26) 2.046(7) no 55501
H(34) C(27) 2.645(8) no 55501
H(34) C(28) 3.305(7) no 55501
H(35) C(12) 3.375(6) no 55501
H(35) C(23) 3.456(6) no 55504
H(35) C(26) 2.070(6) no 55501
H(35) C(27) 2.649(7) no 55501
H(35) C(28) 2.634(7) no 55501
H(36) Ti(1) 3.021(5) no 55501
H(36) O(2) 2.654(6) no 55501
H(36) O(3) 1.983(6) no 55501
H(36) C(13) 3.441(7) no 55501
H(36) C(14) 3.540(8) no 55501
H(36) C(16) 3.272(7) no 55504
H(36) C(17) 3.139(7) no 55504
H(36) C(19) 3.233(8) no 55501
H(36) C(28) 3.083(7) no 55501
H(36) C(31) 2.037(7) no 55501
H(37) O(3) 1.967(6) no 55501
H(37) C(17) 3.019(7) no 55504
H(37) C(18) 3.453(7) no 55504
H(37) C(31) 2.031(7) no 55501
H(38) Ti(1) 2.465(5) no 65605
H(38) O(1) 2.465(6) no 65605
H(38) O(2) 2.465(6) no 65605
H(38) O(3) 2.638(6) no 55501
H(38) O(3) 2.465(6) no 65605
H(38) C(1) 2.465(7) no 65605
H(38) C(2) 2.465(7) no 65605
H(38) C(3) 2.465(7) no 65605
H(38) C(4) 2.465(8) no 65605
H(38) C(5) 2.465(7) no 65605
H(38) C(6) 2.465(7) no 65605
H(38) C(7) 2.465(7) no 65605
H(38) C(8) 2.465(7) no 65605
H(38) C(9) 2.465(7) no 65605
H(38) C(10) 2.465(7) no 65605
H(38) C(11) 2.465(7) no 65605
H(38) C(12) 2.465(7) no 65605
H(38) C(13) 2.465(7) no 65605
H(38) C(14) 2.465(7) no 65605
H(38) C(15) 2.465(8) no 65605
H(38) C(16) 2.465(8) no 65605
H(38) C(17) 2.465(8) no 65605
H(38) C(18) 2.465(8) no 65605
H(38) C(19) 2.465(7) no 65605
H(38) C(20) 2.465(7) no 65605
H(38) C(21) 3.320(7) no 65501
H(38) C(21) 2.465(7) no 65605
H(38) C(22) 2.465(7) no 65605
H(38) C(23) 2.465(7) no 65605
H(38) C(24) 2.465(7) no 65605
H(38) C(25) 2.465(7) no 65605
H(38) C(26) 2.465(7) no 65605
H(38) C(27) 2.465(7) no 65605
H(38) C(28) 2.465(7) no 65605
H(38) C(29) 2.465(7) no 65605
H(38) C(30) 2.041(7) no 55501
H(38) C(30) 2.465(7) no 65605
H(38) C(31) 2.465(7) no 65605
H(39) Ti(1) 3.559(5) no 55501
H(39) O(2) 2.734(6) no 55501
H(39) O(3) 2.653(6) no 55501
H(39) C(7) 3.206(7) no 55501
H(39) C(8) 2.792(7) no 55501
H(39) C(9) 3.496(7) no 55501
H(39) C(12) 3.385(7) no 55501
H(39) C(13) 2.650(7) no 55501
H(39) C(30) 2.035(7) no 55501
H(40) Ti(1) 2.904(5) no 65605
H(40) O(1) 2.904(6) no 65605
H(40) O(2) 2.904(6) no 65605
H(40) O(3) 3.277(6) no 55501
H(40) O(3) 2.904(6) no 65605
H(40) C(1) 2.904(7) no 65605
H(40) C(2) 2.904(7) no 65605
H(40) C(3) 2.904(7) no 65605
H(40) C(4) 2.904(7) no 65605
H(40) C(5) 2.904(7) no 65605
H(40) C(6) 2.904(7) no 65605
H(40) C(7) 2.904(7) no 65605
H(40) C(8) 2.904(7) no 65605
H(40) C(9) 2.904(7) no 65605
H(40) C(10) 2.904(7) no 65605
H(40) C(11) 2.904(7) no 65605
H(40) C(12) 2.904(7) no 65605
H(40) C(13) 2.904(7) no 65605
H(40) C(14) 2.904(7) no 65605
H(40) C(15) 2.904(7) no 65605
H(40) C(16) 2.904(7) no 65605
H(40) C(17) 2.904(7) no 65605
H(40) C(18) 2.904(7) no 65605
H(40) C(19) 2.904(7) no 65605
H(40) C(20) 2.904(7) no 65605
H(40) C(21) 2.904(7) no 65605
H(40) C(22) 2.904(7) no 65605
H(40) C(23) 2.904(7) no 65605
H(40) C(24) 2.904(7) no 65605
H(40) C(25) 2.904(7) no 65605
H(40) C(26) 2.904(7) no 65605
H(40) C(27) 2.904(7) no 65605
H(40) C(28) 2.904(7) no 65605
H(40) C(29) 2.904(7) no 65605
H(40) C(30) 2.055(8) no 55501
H(40) C(30) 2.904(7) no 65605
H(40) C(31) 2.904(7) no 65605

loop_
_geom_torsion_atom_site_label_1
_geom_torsion_atom_site_label_2
_geom_torsion_atom_site_label_3
_geom_torsion_atom_site_label_4
_geom_torsion
_geom_torsion_publ_flag
O(2) Ti(1) O(1) C(1) 69.6(5) yes
O(3) Ti(1) O(1) C(1) -29.8(6) yes
C(14) Ti(1) O(1) C(1) 175.3(4) yes
O(1) Ti(1) O(2) C(13) -52.5(5) yes
O(3) Ti(1) O(2) C(13) 96.2(5) yes
C(14) Ti(1) O(2) C(13) -160.6(5) yes
O(1) Ti(1) O(3) C(30) 124.2(3) yes
O(2) Ti(1) O(3) C(30) 24.5(3) yes
C(14) Ti(1) O(3) C(30) -80.4(3) yes
O(1) Ti(1) C(14) C(15) 3.0(5) yes
O(1) Ti(1) C(14) C(19) 176.6(4) yes
O(2) Ti(1) C(14) C(15) 100.8(4) yes
O(2) Ti(1) C(14) C(19) -85.6(4) yes
O(3) Ti(1) C(14) C(15) -163.8(4) yes
O(3) Ti(1) C(14) C(19) 9.8(4) yes
Ti(1) O(1) C(1) C(2) 174.1(4) yes
Ti(1) O(1) C(1) C(6) -5.3(7) yes
Ti(1) O(2) C(13) C(8) -11.6(8) yes
Ti(1) O(2) C(13) C(12) 170.2(4) yes
Ti(1) O(3) C(30) C(31) -94.3(4) yes
Ti(1) O(3) C(30) H(36) 26.9(7) no
Ti(1) O(3) C(30) H(37) 146.0(4) no
O(1) C(1) C(2) C(3) -175.1(5) yes
O(1) C(1) C(2) C(20) 7.9(7) yes
C(6) C(1) C(2) C(3) 4.3(7) yes
C(6) C(1) C(2) C(20) -172.7(5) yes
O(1) C(1) C(6) C(5) 174.7(4) yes
O(1) C(1) C(6) C(7) -10.0(7) yes
C(2) C(1) C(6) C(5) -4.7(7) yes
C(2) C(1) C(6) C(7) 170.6(4) yes
C(1) C(2) C(3) C(4) -0.1(7) yes
C(1) C(2) C(3) H(1) 179.7(6) no
C(20) C(2) C(3) C(4) 176.9(5) yes
C(20) C(2) C(3) H(1) -3.3(8) no
C(1) C(2) C(20) C(21) -62.8(6) yes
C(1) C(2) C(20) C(22) 178.1(5) yes
C(1) C(2) C(20) C(23) 59.9(6) yes
C(3) C(2) C(20) C(21) 120.4(5) yes
C(3) C(2) C(20) C(22) 1.3(7) yes
C(3) C(2) C(20) C(23) -116.9(5) yes
C(2) C(3) C(4) C(5) -3.6(8) yes
C(2) C(3) C(4) C(24) 177.3(5) yes
H(1) C(3) C(4) C(5) 176.6(6) no
H(1) C(3) C(4) C(24) -2.5(8) no
C(3) C(4) C(5) C(6) 3.2(7) yes
C(3) C(4) C(5) H(2) -179.2(6) no
C(24) C(4) C(5) C(6) -177.7(4) yes
C(24) C(4) C(5) H(2) -0.1(8) no
C(3) C(4) C(24) H(21) 0.1(8) no
C(3) C(4) C(24) H(22) 120.5(6) no
C(3) C(4) C(24) H(23) -119.7(7) no
C(5) C(4) C(24) H(21) -179.0(6) no
C(5) C(4) C(24) H(22) -58.6(7) no
C(5) C(4) C(24) H(23) 61.3(8) no
C(4) C(5) C(6) C(1) 0.9(7) yes
C(4) C(5) C(6) C(7) -174.5(4) yes
H(2) C(5) C(6) C(1) -176.8(5) no
H(2) C(5) C(6) C(7) 7.8(8) no
C(1) C(6) C(7) C(8) -79.3(6) yes
C(1) C(6) C(7) H(3) 41.0(6) no
C(1) C(6) C(7) H(4) 159.2(5) no
C(5) C(6) C(7) C(8) 95.9(5) yes
C(5) C(6) C(7) H(3) -143.8(5) no
C(5) C(6) C(7) H(4) -25.6(7) no
C(6) C(7) C(8) C(9) -91.6(5) yes
C(6) C(7) C(8) C(13) 89.1(5) yes
H(3) C(7) C(8) C(9) 148.5(6) no
H(3) C(7) C(8) C(13) -30.7(7) no
H(4) C(7) C(8) C(9) 29.6(7) no
H(4) C(7) C(8) C(13) -149.7(5) no
C(7) C(8) C(9) C(10) 178.6(4) yes
C(7) C(8) C(9) H(5) -1.1(8) no
C(13) C(8) C(9) C(10) -2.1(7) yes
C(13) C(8) C(9) H(5) 178.2(6) no
C(7) C(8) C(13) O(2) 6.0(7) yes
C(7) C(8) C(13) C(12) -175.8(4) yes
C(9) C(8) C(13) O(2) -173.3(5) yes
C(9) C(8) C(13) C(12) 4.9(7) yes
C(8) C(9) C(10) C(11) -1.6(7) yes
C(8) C(9) C(10) C(25) 177.4(5) yes
H(5) C(9) C(10) C(11) 178.2(6) no
H(5) C(9) C(10) C(25) -2.8(8) no
C(9) C(10) C(11) C(12) 2.6(8) yes
C(9) C(10) C(11) H(6) -178.7(6) no
C(25) C(10) C(11) C(12) -176.4(5) yes
C(25) C(10) C(11) H(6) 2.3(8) no
C(9) C(10) C(25) H(24) 1.7(8) no
C(9) C(10) C(25) H(25) 121.6(6) no
C(9) C(10) C(25) H(26) -118.6(6) no
C(11) C(10) C(25) H(24) -179.4(6) no
C(11) C(10) C(25) H(25) -59.4(7) no
C(11) C(10) C(25) H(26) 60.3(7) no
C(10) C(11) C(12) C(13) 0.2(8) yes
C(10) C(11) C(12) C(26) -174.9(5) yes
H(6) C(11) C(12) C(13) -178.5(6) no
H(6) C(11) C(12) C(26) 6.5(8) no
C(11) C(12) C(13) O(2) 174.2(5) yes
C(11) C(12) C(13) C(8) -3.9(7) yes
C(26) C(12) C(13) O(2) -10.6(7) yes
C(26) C(12) C(13) C(8) 171.3(5) yes
C(11) C(12) C(26) C(27) 117.0(5) yes
C(11) C(12) C(26) C(28) -122.9(5) yes
C(11) C(12) C(26) C(29) -3.1(7) yes
C(13) C(12) C(26) C(27) -57.9(6) yes
C(13) C(12) C(26) C(28) 62.2(6) yes
C(13) C(12) C(26) C(29) -178.0(4) yes
Ti(1) C(14) C(15) C(16) 170.3(4) yes
Ti(1) C(14) C(15) H(7) -10.7(8) no
C(19) C(14) C(15) C(16) -3.5(8) yes
C(19) C(14) C(15) H(7) 175.6(6) no
Ti(1) C(14) C(19) C(18) -170.9(4) yes
Ti(1) C(14) C(19) H(11) 6.5(8) no
C(15) C(14) C(19) C(18) 3.1(7) yes
C(15) C(14) C(19) H(11) -179.5(6) no
C(14) C(15) C(16) C(17) 1.0(8) yes
C(14) C(15) C(16) H(8) -177.0(6) no
H(7) C(15) C(16) C(17) -178.0(6) no
H(7) C(15) C(16) H(8) 4(1) no
C(15) C(16) C(17) C(18) 2.0(8) yes
C(15) C(16) C(17) H(9) -178.9(6) no
H(8) C(16) C(17) C(18) 179(719) no
H(8) C(16) C(17) H(9) 0(1) no
C(16) C(17) C(18) C(19) -2.3(8) yes
C(16) C(17) C(18) H(10) 175.9(6) no
H(9) C(17) C(18) C(19) 178.6(6) no
H(9) C(17) C(18) H(10) -3(1) no
C(17) C(18) C(19) C(14) -0.4(8) yes
C(17) C(18) C(19) H(11) -177.7(6) no
H(10) C(18) C(19) C(14) -178.5(6) no
H(10) C(18) C(19) H(11) 4.1(9) no
C(2) C(20) C(21) H(12) 57.6(6) no
C(2) C(20) C(21) H(13) 177.9(5) no
C(2) C(20) C(21) H(14) -61.8(7) no
C(22) C(20) C(21) H(12) -179.7(5) no
C(22) C(20) C(21) H(13) -59.4(6) no
C(22) C(20) C(21) H(14) 60.9(6) no
C(23) C(20) C(21) H(12) -65.5(6) no
C(23) C(20) C(21) H(13) 54.8(6) no
C(23) C(20) C(21) H(14) 175.1(6) no
C(2) C(20) C(22) H(15) -178.7(6) no
C(2) C(20) C(22) H(16) -58.8(6) no
C(2) C(20) C(22) H(17) 60.4(7) no
C(21) C(20) C(22) H(15) 58.5(6) no
C(21) C(20) C(22) H(16) 178.4(5) no
C(21) C(20) C(22) H(17) -62.4(7) no
C(23) C(20) C(22) H(15) -58.1(7) no
C(23) C(20) C(22) H(16) 61.8(6) no
C(23) C(20) C(22) H(17) -179.0(6) no
C(2) C(20) C(23) H(18) -59.8(7) no
C(2) C(20) C(23) H(19) 59.6(7) no
C(2) C(20) C(23) H(20) 179.7(5) no
C(21) C(20) C(23) H(18) 64.5(7) no
C(21) C(20) C(23) H(19) -176.1(5) no
C(21) C(20) C(23) H(20) -56.1(6) no
C(22) C(20) C(23) H(18) 178.4(5) no
C(22) C(20) C(23) H(19) -62.2(6) no
C(22) C(20) C(23) H(20) 57.9(6) no
C(12) C(26) C(27) H(27) -179(508) no
C(12) C(26) C(27) H(28) -60.9(6) no
C(12) C(26) C(27) H(29) 58.8(7) no
C(28) C(26) C(27) H(27) 58.2(7) no
C(28) C(26) C(27) H(28) 177.2(5) no
C(28) C(26) C(27) H(29) -63.0(6) no
C(29) C(26) C(27) H(27) -57.6(7) no
C(29) C(26) C(27) H(28) 61.4(6) no
C(29) C(26) C(27) H(29) -178.9(5) no
C(12) C(26) C(28) H(30) -57.0(7) no
C(12) C(26) C(28) H(31) 62.5(6) no
C(12) C(26) C(28) H(32) -178.1(6) no
C(27) C(26) C(28) H(30) 63.5(6) no
C(27) C(26) C(28) H(31) -177.0(5) no
C(27) C(26) C(28) H(32) -57.5(6) no
C(29) C(26) C(28) H(30) -179(359) no
C(29) C(26) C(28) H(31) -60.3(6) no
C(29) C(26) C(28) H(32) 59.2(7) no
C(12) C(26) C(29) H(33) -60.3(6) no
C(12) C(26) C(29) H(34) 59.2(7) no
C(12) C(26) C(29) H(35) 178.9(5) no
C(27) C(26) C(29) H(33) 179.1(5) no
C(27) C(26) C(29) H(34) -61.4(6) no
C(27) C(26) C(29) H(35) 58.3(6) no
C(28) C(26) C(29) H(33) 62.1(6) no
C(28) C(26) C(29) H(34) -178.3(5) no
C(28) C(26) C(29) H(35) -58.7(6) no
O(3) C(30) C(31) H(38) -58.2(7) no
O(3) C(30) C(31) H(39) 61.3(6) no
O(3) C(30) C(31) H(40) -178.6(5) no
H(36) C(30) C(31) H(38) -179.6(6) no
H(36) C(30) C(31) H(39) -60.2(7) no
H(36) C(30) C(31) H(40) 59.9(7) no
H(37) C(30) C(31) H(38) 61.3(7) no
H(37) C(30) C(31) H(39) -179.3(6) no
H(37) C(30) C(31) H(40) -59.2(7) no
